data_1519637
loop_
_publ_author_name
'Yoshioka, Shota'
'Inokuma, Yasuhide'
'Hoshino, Manabu'
'Sato, Takashi'
'Fujita, Makoto'

_publ_section_title
;
 Absolute structure determination of compounds with axial and planar
 chirality using the crystalline sponge method
;
_journal_issue 7
_journal_name_full 'Chem. Sci.'
_journal_page_first 3765
_journal_paper_doi 10.1039/C5SC01681A
_journal_volume 6
_journal_year 2015
_chemical_absolute_configuration ad
_chemical_formula_sum 'C87.64 H68.04 I12 N24 S0.62 Zn6'
_chemical_formula_weight 3392.41
_space_group_crystal_system monoclinic
_space_group_IT_number 5
_space_group_name_Hall 'C 2y'
_space_group_name_H-M_alt 'C 1 2 1'
_symmetry_space_group_name_Hall 'C 2y'
_symmetry_space_group_name_H-M 'C 1 2 1'
_atom_sites_solution_hydrogens geom
_atom_sites_solution_primary iterative
_atom_sites_solution_secondary difmap
_audit_creation_method SHELXL-2014/7
_audit_update_record
;
2015-03-11 deposited with the CCDC.
2015-05-12 downloaded from the CCDC.
;
_cell_angle_alpha 90
_cell_angle_beta 101.454(3)
_cell_angle_gamma 90
_cell_formula_units_Z 4
_cell_length_a 34.4391(11)
_cell_length_b 15.0959(3)
_cell_length_c 29.9556(10)
_cell_measurement_reflns_used 13353
_cell_measurement_temperature 100(2)
_cell_measurement_theta_max 72.8890
_cell_measurement_theta_min 4.1680
_cell_volume 15263.4(8)
_computing_cell_refinement
;
CrysAlisPro, Agilent Technologies,
Version 1.171.37.35 (release 13-08-2014 CrysAlis171 .NET)
(compiled Aug 13 2014,18:06:01)
;
_computing_data_collection
;
CrysAlisPro, Agilent Technologies,
Version 1.171.37.35 (release 13-08-2014 CrysAlis171 .NET)
(compiled Aug 13 2014,18:06:01)
;
_computing_data_reduction
;
CrysAlisPro, Agilent Technologies,
Version 1.171.37.35 (release 13-08-2014 CrysAlis171 .NET)
(compiled Aug 13 2014,18:06:01)
;
_computing_molecular_graphics 'shelXle (Hubschle et al., 2011)'
_computing_publication_material 'SHELXL-2014/7 (Sheldrick, 2014)'
_computing_structure_refinement 'SHELXL-2014/7 (Sheldrick, 2014)'
_computing_structure_solution 'SHELXT-2014/5 (Sheldrick, 2014)'
_diffrn_ambient_environment N~2~
_diffrn_ambient_temperature 100(2)
_diffrn_detector 'CCD plate'
_diffrn_detector_area_resol_mean 5.2332
_diffrn_detector_type AtlasS2
_diffrn_measured_fraction_theta_full 0.999
_diffrn_measured_fraction_theta_max 0.985
_diffrn_measurement_device 'four-circle diffractometer'
_diffrn_measurement_device_type 'SuperNova, Dual, Cu at zero, AtlasS2'
_diffrn_measurement_method '\w scans'
_diffrn_radiation_monochromator mirror
_diffrn_radiation_probe x-ray
_diffrn_radiation_type 'Cu K\a'
_diffrn_radiation_wavelength 1.54184
_diffrn_reflns_av_R_equivalents 0.0301
_diffrn_reflns_av_unetI/netI 0.0424
_diffrn_reflns_laue_measured_fraction_full 0.999
_diffrn_reflns_laue_measured_fraction_max 0.985
_diffrn_reflns_limit_h_max 31
_diffrn_reflns_limit_h_min -42
_diffrn_reflns_limit_k_max 18
_diffrn_reflns_limit_k_min -18
_diffrn_reflns_limit_l_max 37
_diffrn_reflns_limit_l_min -32
_diffrn_reflns_number 56083
_diffrn_reflns_point_group_measured_fraction_full 0.997
_diffrn_reflns_point_group_measured_fraction_max 0.965
_diffrn_reflns_theta_full 67.684
_diffrn_reflns_theta_max 74.380
_diffrn_reflns_theta_min 3.431
_diffrn_source 'sealed X-ray tube'
_diffrn_source_type 'SuperNova (Cu) X-ray Source'
_exptl_absorpt_coefficient_mu 20.476
_exptl_absorpt_correction_T_max 0.492
_exptl_absorpt_correction_T_min 0.219
_exptl_absorpt_correction_type gaussian
_exptl_absorpt_process_details
;
CrysAlisPro, Agilent Technologies,
Version 1.171.37.35 (release 13-08-2014 CrysAlis171 .NET)
(compiled Aug 13 2014,18:06:01)
Numerical absorption correction based on gaussian integration over
            a multifaceted crystal model
Empirical absorption correction using spherical harmonics,
 implemented in SCALE3 ABSPACK scaling algorithm.
;
_exptl_crystal_colour yellow
_exptl_crystal_density_diffrn 1.476
_exptl_crystal_description block
_exptl_crystal_F_000 6351
_exptl_crystal_size_max 0.110
_exptl_crystal_size_mid 0.070
_exptl_crystal_size_min 0.050
_refine_diff_density_max 1.874
_refine_diff_density_min -0.773
_refine_diff_density_rms 0.201
_refine_ls_abs_structure_details
;
 Flack x determined using 7144 quotients [(I+)-(I-)]/[(I+)+(I-)]
 (Parsons, Flack and Wagner, Acta Cryst. B69 (2013) 249-259).
;
_refine_ls_abs_structure_Flack 0.102(7)
_refine_ls_extinction_method none
_refine_ls_goodness_of_fit_ref 1.036
_refine_ls_hydrogen_treatment constr
_refine_ls_matrix_type full
_refine_ls_number_parameters 1542
_refine_ls_number_reflns 30123
_refine_ls_number_restraints 438
_refine_ls_restrained_S_all 1.033
_refine_ls_R_factor_all 0.1034
_refine_ls_R_factor_gt 0.0749
_refine_ls_shift/su_max 0.003
_refine_ls_shift/su_mean 0.000
_refine_ls_structure_factor_coef Fsqd
_refine_ls_weighting_details 'w=1/[\s^2^(Fo^2^)+(0.1555P)^2^+38.5837P] where P=(Fo^2^+2Fc^2^)/3'
_refine_ls_weighting_scheme calc
_refine_ls_wR_factor_gt 0.2307
_refine_ls_wR_factor_ref 0.2612
_reflns_Friedel_coverage 0.886
_reflns_friedel_fraction_full 0.994
_reflns_friedel_fraction_max 0.945
_reflns_number_gt 20640
_reflns_number_total 30123
_reflns_threshold_expression 'I > 2\s(I)'
_cod_data_source_file c5sc01681a2.cif
_cod_data_source_block c2
_cod_depositor_comments 'Adding full bibliography for 1519634--1519639.cif.'
_cod_database_code 1519637
_shelx_shelxl_version_number 2014/7
_shelx_space_group_comment
;
The symmetry employed for this shelxl refinement is uniquely defined
by the following loop, which should always be used as a source of
symmetry information in preference to the above space-group names.
They are only intended as comments.
;
_shelx_estimated_absorpt_t_min 0.212
_shelx_estimated_absorpt_t_max 0.428

loop_
_space_group_symop_operation_xyz
'x, y, z'
'-x, y, -z'
'x+1/2, y+1/2, z'
'-x+1/2, y+1/2, -z'

loop_
_atom_site_label
_atom_site_type_symbol
_atom_site_fract_x
_atom_site_fract_y
_atom_site_fract_z
_atom_site_U_iso_or_equiv
_atom_site_adp_type
_atom_site_occupancy
_atom_site_site_symmetry_order
_atom_site_calc_flag
_atom_site_refinement_flags_posn
_atom_site_refinement_flags_adp
_atom_site_refinement_flags_occupancy
_atom_site_disorder_assembly
_atom_site_disorder_group
Zn1 Zn 0.57772(9) 0.2662(2) 0.84554(9) 0.0799(9) Uani 1 1 d . . . . .
Zn2 Zn 0.36566(9) 0.9727(2) 0.70934(15) 0.1077(14) Uani 1 1 d . . . . .
Zn4 Zn 0.08164(8) 1.00737(19) 0.34312(8) 0.0639(6) Uani 1 1 d . . . . .
Zn5 Zn -0.13160(9) 0.2929(2) 0.20486(15) 0.1135(15) Uani 1 1 d . . . . .
Zn6 Zn 0.17805(18) 0.5281(2) 0.0268(2) 0.139(2) Uani 1 1 d . . . . .
Zn3A Zn 0.1697(5) 0.2452(12) 0.5182(4) 0.063(3) Uani 0.47(3) 1 d . . P A 1
I11A I 0.61283(19) 0.1512(4) 0.8033(3) 0.0850(18) Uani 0.62(3) 1 d . . P B 1
I12A I 0.5242(3) 0.2377(5) 0.8899(4) 0.0877(17) Uani 0.62(3) 1 d . . P B 1
I21A I 0.3411(3) 0.9137(7) 0.7870(3) 0.099(2) Uani 0.386(18) 1 d . . P C 1
I22A I 0.3681(2) 1.1275(3) 0.6943(4) 0.088(3) Uani 0.386(18) 1 d . . P C 1
I31A I 0.2294(3) 0.1514(5) 0.5475(3) 0.083(2) Uani 0.47(3) 1 d . . P A 1
I32A I 0.1268(3) 0.2348(6) 0.43943(19) 0.089(2) Uani 0.47(3) 1 d . . P A 1
I41A I 0.02972(19) 1.0383(4) 0.3906(2) 0.0636(14) Uani 0.65(3) 1 d . . P D 1
I42A I 0.1198(5) 1.1176(7) 0.3026(3) 0.090(2) Uani 0.65(3) 1 d . . P D 1
I51A I -0.1612(8) 0.339(2) 0.2850(10) 0.149(7) Uani 0.28(5) 1 d . . P E 1
I52A I -0.1126(10) 0.1517(13) 0.1668(10) 0.138(8) Uani 0.28(5) 1 d . . P E 1
I61A I 0.1475(9) 0.5705(10) -0.0455(7) 0.175(7) Uani 0.56(3) 1 d . . P F 1
I62A I 0.2500(6) 0.6039(8) 0.0703(11) 0.183(8) Uani 0.56(3) 1 d . . P F 1
N101 N 0.5611(5) 0.3647(11) 0.7983(6) 0.070(4) Uani 1 1 d . . . . .
C102 C 0.5294(5) 0.4198(14) 0.8003(7) 0.066(5) Uani 1 1 d . . . . .
H102 H 0.5118 0.4065 0.8202 0.079 Uiso 1 1 calc R U . . .
C103 C 0.5233(6) 0.4958(14) 0.7726(7) 0.068(5) Uani 1 1 d . . . . .
H103 H 0.5017 0.5343 0.7740 0.082 Uiso 1 1 calc R U . . .
C104 C 0.5485(5) 0.5148(11) 0.7434(6) 0.057(4) Uani 1 1 d . . . . .
C105 C 0.5784(7) 0.4596(15) 0.7417(8) 0.079(6) Uani 1 1 d . . . . .
H105 H 0.5953 0.4704 0.7207 0.095 Uiso 1 1 calc R U . . .
C106 C 0.5849(8) 0.3891(19) 0.7692(9) 0.092(7) Uani 1 1 d . . . . .
H106 H 0.6076 0.3539 0.7684 0.111 Uiso 1 1 calc R U . . .
N111 N 0.4172(5) 0.8999(11) 0.7074(8) 0.094(7) Uani 1 1 d . . . . .
C112 C 0.4346(10) 0.898(3) 0.6669(12) 0.142(15) Uani 1 1 d . . . . .
H112 H 0.4244 0.9337 0.6413 0.170 Uiso 1 1 calc R U . . .
C113 C 0.4624(9) 0.8492(18) 0.6668(10) 0.105(9) Uani 1 1 d . . . . .
H113 H 0.4738 0.8526 0.6405 0.126 Uiso 1 1 calc R U . . .
C114 C 0.4796(5) 0.7905(12) 0.6989(6) 0.059(4) Uani 1 1 d . . . . .
C116 C 0.4315(7) 0.8431(16) 0.7407(9) 0.088(7) Uani 1 1 d . . . . .
H116 H 0.4195 0.8391 0.7667 0.105 Uiso 1 1 calc R U . . .
C115 C 0.4630(6) 0.7908(18) 0.7379(7) 0.080(6) Uani 1 1 d . . . . .
H115 H 0.4740 0.7538 0.7629 0.096 Uiso 1 1 calc R U . . .
N121 N 0.6355(5) 0.7279(12) 0.5662(7) 0.076(4) Uani 1 1 d . . . . .
C122 C 0.6410(11) 0.659(2) 0.5941(12) 0.143(16) Uani 1 1 d . . . . .
H122 H 0.6587 0.6144 0.5882 0.172 Uiso 1 1 calc R U . . .
C123 C 0.6212(11) 0.646(2) 0.6353(15) 0.156(18) Uani 1 1 d . . . . .
H123 H 0.6302 0.6078 0.6606 0.188 Uiso 1 1 calc R U . . .
C124 C 0.5858(6) 0.7019(13) 0.6281(9) 0.074(5) Uani 1 1 d . . . . .
C125 C 0.5775(7) 0.7621(18) 0.5946(8) 0.089(7) Uani 1 1 d . . . . .
H125 H 0.5531 0.7935 0.5902 0.106 Uiso 1 1 calc R U . . .
C126 C 0.6035(7) 0.7787(16) 0.5667(9) 0.088(7) Uani 1 1 d . . . . .
H126 H 0.5988 0.8283 0.5468 0.105 Uiso 1 1 calc R U . . .
C131 C 0.5438(5) 0.5981(12) 0.7150(6) 0.057(4) Uani 1 1 d . . . . .
N132 N 0.5151(5) 0.6571(11) 0.7235(5) 0.066(4) Uani 1 1 d . . . . .
C133 C 0.5118(5) 0.7265(12) 0.6958(5) 0.057(4) Uani 1 1 d . . . . .
N134 N 0.5328(4) 0.7438(11) 0.6630(5) 0.062(3) Uani 1 1 d . . . . .
C135 C 0.5589(5) 0.6829(12) 0.6593(6) 0.057(4) Uani 1 1 d . . . . .
N136 N 0.5663(4) 0.6099(9) 0.6857(5) 0.057(3) Uani 1 1 d . . . . .
N141 N 0.3264(5) 0.9120(11) 0.6580(7) 0.085(6) Uani 1 1 d . . . . .
C142 C 0.3199(6) 0.8230(14) 0.6628(9) 0.097(8) Uani 1 1 d . . . . .
H142 H 0.3331 0.7922 0.6892 0.116 Uiso 1 1 calc R U . . .
C143 C 0.2938(7) 0.7781(13) 0.6284(8) 0.089(7) Uani 1 1 d . . . . .
H143 H 0.2921 0.7153 0.6293 0.107 Uiso 1 1 calc R U . . .
C144 C 0.2703(4) 0.8244(12) 0.5928(6) 0.057(4) Uani 1 1 d . . . . .
C145 C 0.2765(6) 0.9139(12) 0.5917(8) 0.088(8) Uani 1 1 d . . . . .
H145 H 0.2619 0.9481 0.5674 0.106 Uiso 1 1 calc R U . . .
C146 C 0.3028(6) 0.9539(14) 0.6242(9) 0.102(9) Uani 1 1 d . . . . .
H146 H 0.3049 1.0166 0.6230 0.123 Uiso 1 1 calc R U . . .
N151 N 0.1856(6) 0.3799(10) 0.5267(6) 0.077(5) Uani 1 1 d . . . . .
C152 C 0.1655(9) 0.4335(16) 0.4980(10) 0.105(9) Uani 1 1 d . . . . .
H152 H 0.1446 0.4093 0.4759 0.126 Uiso 1 1 calc R U . . .
C153 C 0.1719(11) 0.5226(17) 0.4966(8) 0.111(10) Uani 1 1 d . . . . .
H153 H 0.1570 0.5572 0.4727 0.133 Uiso 1 1 calc R U . . .
C154 C 0.1995(6) 0.5621(13) 0.5296(7) 0.069(5) Uani 1 1 d . . . . .
C155 C 0.2222(9) 0.5064(16) 0.5629(13) 0.127(13) Uani 1 1 d . . . . .
H155 H 0.2437 0.5295 0.5845 0.153 Uiso 1 1 calc R U . . .
C156 C 0.2117(10) 0.4125(14) 0.5634(11) 0.114(10) Uani 1 1 d . . . . .
H156 H 0.2227 0.3755 0.5884 0.136 Uiso 1 1 calc R U . . .
N161 N 0.1235(5) 0.9371(11) 0.3886(6) 0.074(4) Uani 1 1 d . . . . .
C162 C 0.1228(8) 0.8491(14) 0.3875(9) 0.113(11) Uani 1 1 d . . . . .
H162 H 0.1048 0.8207 0.3636 0.136 Uiso 1 1 calc R U . . .
C163 C 0.1478(8) 0.7952(15) 0.4208(10) 0.115(11) Uani 1 1 d . . . . .
H163 H 0.1495 0.7329 0.4169 0.138 Uiso 1 1 calc R U . . .
C164 C 0.1704(5) 0.8387(12) 0.4600(7) 0.064(5) Uani 1 1 d . . . . .
C165 C 0.1752(6) 0.9295(15) 0.4543(7) 0.074(5) Uani 1 1 d . . . . .
H165 H 0.1949 0.9623 0.4744 0.089 Uiso 1 1 calc R U . . .
C166 C 0.1497(7) 0.9707(15) 0.4175(7) 0.080(6) Uani 1 1 d . . . . .
H166 H 0.1532 1.0327 0.4147 0.096 Uiso 1 1 calc R U . . .
C171 C 0.2406(5) 0.7781(11) 0.5586(7) 0.064(5) Uani 1 1 d . . . . .
N172 N 0.2359(4) 0.6924(9) 0.5633(5) 0.059(4) Uani 1 1 d . . . . .
C173 C 0.2069(6) 0.6587(13) 0.5306(7) 0.066(5) Uani 1 1 d . . . . .
N174 N 0.1844(4) 0.7018(9) 0.4969(5) 0.055(3) Uani 1 1 d . . . . .
C175 C 0.1935(5) 0.7877(11) 0.4946(7) 0.060(4) Uani 1 1 d . . . . .
N176 N 0.2215(4) 0.8294(9) 0.5244(6) 0.062(4) Uani 1 1 d . . . . .
N201 N 0.0621(4) 0.9041(11) 0.2972(5) 0.062(4) Uani 1 1 d . . . . .
C202 C 0.0357(5) 0.8485(13) 0.3007(6) 0.061(4) Uani 1 1 d . . . . .
H202 H 0.0204 0.8607 0.3231 0.073 Uiso 1 1 calc R U . . .
C203 C 0.0264(5) 0.7731(13) 0.2761(6) 0.059(4) Uani 1 1 d . . . . .
H203 H 0.0052 0.7356 0.2804 0.071 Uiso 1 1 calc R U . . .
C204 C 0.0497(5) 0.7539(14) 0.2441(6) 0.066(5) Uani 1 1 d . . . . .
C205 C 0.0778(7) 0.8165(16) 0.2372(7) 0.080(6) Uani 1 1 d . . . . .
H205 H 0.0931 0.8086 0.2143 0.096 Uiso 1 1 calc R U . . .
C206 C 0.0827(6) 0.8920(12) 0.2656(8) 0.071(5) Uani 1 1 d . . . . .
H206 H 0.1017 0.9355 0.2615 0.086 Uiso 1 1 calc R U . . .
N211 N -0.0813(6) 0.3683(14) 0.2055(7) 0.086(6) Uani 1 1 d . . . . .
C212 C -0.0664(8) 0.3675(15) 0.1730(10) 0.101(9) Uani 1 1 d . . . . .
H212 H -0.0768 0.3259 0.1499 0.121 Uiso 1 1 calc R U . . .
C213 C -0.0330(7) 0.425(2) 0.1642(10) 0.101(8) Uani 1 1 d . . . . .
H213 H -0.0220 0.4233 0.1376 0.121 Uiso 1 1 calc R U . . .
C214 C -0.0207(5) 0.4831(12) 0.2021(8) 0.072(6) Uani 1 1 d . . . . .
C215 C -0.0360(6) 0.4812(14) 0.2375(8) 0.074(6) Uani 1 1 d . . . . .
H215 H -0.0263 0.5192 0.2625 0.089 Uiso 1 1 calc R U . . .
C216 C -0.0670(6) 0.4227(15) 0.2391(9) 0.081(6) Uani 1 1 d . . . . .
H216 H -0.0782 0.4220 0.2656 0.097 Uiso 1 1 calc R U . . .
N221 N 0.1412(8) 0.5420(13) 0.0732(9) 0.104(7) Uani 1 1 d . . . . .
C222 C 0.1073(10) 0.5045(19) 0.0667(9) 0.102(8) Uani 1 1 d . . . . .
H222 H 0.0995 0.4693 0.0401 0.123 Uiso 1 1 calc R U . . .
C223 C 0.0810(8) 0.5124(17) 0.0964(8) 0.085(6) Uani 1 1 d . . . . .
H223 H 0.0584 0.4753 0.0937 0.102 Uiso 1 1 calc R U . . .
C224 C 0.0891(6) 0.5757(12) 0.1295(7) 0.065(5) Uani 1 1 d . . . . .
C225 C 0.1248(7) 0.6148(15) 0.1348(9) 0.091(7) Uani 1 1 d . . . . .
H225 H 0.1310 0.6582 0.1582 0.109 Uiso 1 1 calc R U . . .
C226 C 0.1513(9) 0.5987(18) 0.1112(11) 0.103(8) Uani 1 1 d . . . . .
H226 H 0.1769 0.6243 0.1190 0.123 Uiso 1 1 calc R U . . .
C231 C 0.0444(5) 0.6701(12) 0.2183(6) 0.063(5) Uani 1 1 d . . . . .
N232 N 0.0172(4) 0.6148(10) 0.2237(5) 0.059(4) Uani 1 1 d . . . . .
C233 C 0.0123(5) 0.5460(13) 0.1956(6) 0.060(4) Uani 1 1 d . . . . .
N234 N 0.0333(4) 0.5270(10) 0.1657(6) 0.068(4) Uani 1 1 d . . . . .
C235 C 0.0638(6) 0.5878(12) 0.1649(7) 0.066(5) Uani 1 1 d . . . . .
N236 N 0.0690(5) 0.6616(11) 0.1890(5) 0.065(4) Uani 1 1 d . . . . .
N241 N 0.1905(8) 0.3942(14) 0.0308(11) 0.112(8) Uani 1 1 d . . . . .
C242 C 0.2179(10) 0.357(2) 0.0561(12) 0.131(13) Uani 1 1 d . . . . .
H242 H 0.2383 0.3934 0.0724 0.157 Uiso 1 1 calc R U . . .
C243 C 0.2219(9) 0.2701(16) 0.0629(10) 0.112(10) Uani 1 1 d . . . . .
H243 H 0.2404 0.2493 0.0886 0.134 Uiso 1 1 calc R U . . .
C244 C 0.2010(6) 0.2116(13) 0.0352(8) 0.074(6) Uani 1 1 d . . . . .
C245 C 0.1726(8) 0.2503(16) -0.0004(9) 0.095(8) Uani 1 1 d . . . . .
H245 H 0.1564 0.2153 -0.0231 0.114 Uiso 1 1 calc R U . . .
C246 C 0.1699(12) 0.3427(19) -0.0002(11) 0.124(12) Uani 1 1 d . . . . .
H246 H 0.1518 0.3700 -0.0244 0.149 Uiso 1 1 calc R U . . .
N251 N 0.1200(5) -0.1623(10) -0.1108(6) 0.080(5) Uani 1 1 d . . . . .
C252 C 0.1133(10) -0.0769(19) -0.0985(12) 0.159(18) Uani 1 1 d . . . . .
H252 H 0.0903 -0.0482 -0.1148 0.191 Uiso 1 1 calc R U . . .
C253 C 0.1357(8) -0.0322(13) -0.0666(10) 0.116(11) Uani 1 1 d . . . . .
H253 H 0.1296 0.0280 -0.0619 0.139 Uiso 1 1 calc R U . . .
C254 C 0.1663(5) -0.0682(12) -0.0407(7) 0.067(5) Uani 1 1 d . . . . .
C255 C 0.1721(7) -0.1567(14) -0.0458(9) 0.102(10) Uani 1 1 d . . . . .
H255 H 0.1922 -0.1864 -0.0247 0.123 Uiso 1 1 calc R U . . .
C256 C 0.1495(7) -0.2037(14) -0.0807(8) 0.094(8) Uani 1 1 d . . . . .
H256 H 0.1544 -0.2650 -0.0841 0.113 Uiso 1 1 calc R U . . .
N261 N 0.3280(5) -0.1405(12) 0.1564(7) 0.083(6) Uani 1 1 d . . . . .
C262 C 0.3070(6) -0.1843(15) 0.1207(9) 0.084(7) Uani 1 1 d . . . . .
H262 H 0.3121 -0.2456 0.1173 0.101 Uiso 1 1 calc R U . . .
C263 C 0.2776(6) -0.1428(15) 0.0880(10) 0.102(9) Uani 1 1 d . . . . .
H263 H 0.2631 -0.1742 0.0625 0.123 Uiso 1 1 calc R U . . .
C264 C 0.2708(5) -0.0539(12) 0.0947(8) 0.072(5) Uani 1 1 d . . . . .
C265 C 0.2924(6) -0.0093(14) 0.1318(8) 0.082(7) Uani 1 1 d . . . . .
H265 H 0.2873 0.0508 0.1381 0.098 Uiso 1 1 calc R U . . .
C266 C 0.3221(8) -0.0581(15) 0.1594(8) 0.099(9) Uani 1 1 d . . . . .
H266 H 0.3396 -0.0268 0.1826 0.119 Uiso 1 1 calc R U . . .
C271 C 0.2063(5) 0.1152(12) 0.0332(7) 0.063(5) Uani 1 1 d . . . . .
N272 N 0.1818(5) 0.0684(11) 0.0037(7) 0.072(4) Uani 1 1 d . . . . .
C273 C 0.1907(5) -0.0171(12) -0.0001(7) 0.061(4) Uani 1 1 d . . . . .
N274 N 0.2205(4) -0.0585(10) 0.0263(5) 0.060(4) Uani 1 1 d . . . . .
C275 C 0.2406(5) -0.0090(12) 0.0598(7) 0.060(4) Uani 1 1 d . . . . .
N276 N 0.2353(5) 0.0793(10) 0.0650(7) 0.069(4) Uani 1 1 d . . . . .
Zn3B Zn 0.1783(7) 0.2412(12) 0.5286(8) 0.113(5) Uani 0.53(3) 1 d . . P A 2
I11B I 0.6153(4) 0.1524(8) 0.8143(7) 0.150(7) Uani 0.38(3) 1 d . . P B 2
I12B I 0.5185(5) 0.2442(9) 0.8807(5) 0.121(5) Uani 0.38(3) 1 d . . P B 2
I21B I 0.3469(2) 0.9565(10) 0.7777(3) 0.146(4) Uani 0.614(18) 1 d . . P C 2
I22B I 0.3826(3) 1.1233(2) 0.6657(5) 0.141(5) Uani 0.614(18) 1 d . . P C 2
I31B I 0.2424(5) 0.1575(7) 0.5670(9) 0.142(5) Uani 0.53(3) 1 d . . P A 2
I32B I 0.1395(5) 0.2035(10) 0.4485(6) 0.133(4) Uani 0.53(3) 1 d . . P A 2
I41B I 0.0223(8) 1.0238(16) 0.3837(6) 0.107(5) Uani 0.35(3) 1 d . . P D 2
I42B I 0.1096(4) 1.1252(10) 0.3041(6) 0.080(3) Uani 0.35(3) 1 d . . P D 2
I51B I -0.1501(5) 0.3156(11) 0.2783(4) 0.156(4) Uani 0.72(5) 1 d . . P E 2
I52B I -0.1227(4) 0.1403(6) 0.1740(4) 0.192(4) Uani 0.72(5) 1 d . . P E 2
I61B I 0.1275(4) 0.5442(7) -0.0583(3) 0.110(3) Uani 0.44(3) 1 d . . P F 2
I62B I 0.2319(4) 0.6150(5) 0.0477(4) 0.109(3) Uani 0.44(3) 1 d . . P F 2
S301 S 0.4958(8) 1.0799(15) 0.6325(5) 0.132(7) Uani 0.371(6) 1 d D U P G -1
C302 C 0.4595(17) 1.097(6) 0.5848(12) 0.147(13) Uani 0.371(6) 1 d D U P G -1
C303 C 0.4653(13) 1.053(3) 0.5459(9) 0.140(13) Uani 0.371(6) 1 d D U P G -1
C304 C 0.5048(16) 1.012(5) 0.5540(10) 0.120(11) Uani 0.371(6) 1 d D U P G -1
C305 C 0.5232(14) 1.024(5) 0.5999(12) 0.126(12) Uani 0.371(6) 1 d D U P G -1
H305 H 0.5491 1.0022 0.6120 0.151 Uiso 0.371(6) 1 calc R U P G -1
C306 C 0.5178(6) 0.9734(12) 0.5136(6) 0.093(10) Uani 0.371(6) 1 d DG U P G -1
C307 C 0.5432(7) 1.0211(13) 0.4919(7) 0.097(10) Uani 0.371(6) 1 d DG U P G -1
C308 C 0.5639(6) 0.9781(15) 0.4628(7) 0.086(11) Uani 0.371(6) 1 d DG U P G -1
H308 H 0.5812 1.0107 0.4480 0.103 Uiso 0.371(6) 1 calc R U P G -1
C309 C 0.5591(6) 0.8875(15) 0.4555(7) 0.082(10) Uani 0.371(6) 1 d G U P G -1
H309 H 0.5733 0.8582 0.4356 0.099 Uiso 0.371(6) 1 calc R U P G -1
C310 C 0.5338(5) 0.8398(12) 0.4772(5) 0.082(10) Uani 0.371(6) 1 d G U P G -1
C311 C 0.5131(4) 0.8828(12) 0.5063(5) 0.078(9) Uani 0.371(6) 1 d G U P G -1
C312 C 0.4877(6) 0.8351(14) 0.5280(6) 0.062(8) Uani 0.371(6) 1 d G U P G -1
H312 H 0.4736 0.8644 0.5479 0.074 Uiso 0.371(6) 1 calc R U P G -1
C313 C 0.4830(6) 0.7444(14) 0.5207(6) 0.058(9) Uani 0.371(6) 1 d G U P G -1
H313 H 0.4656 0.7118 0.5355 0.069 Uiso 0.371(6) 1 calc R U P G -1
C314 C 0.5037(7) 0.7015(12) 0.4916(7) 0.059(10) Uani 0.371(6) 1 d G U P G -1
H314 H 0.5004 0.6396 0.4865 0.071 Uiso 0.371(6) 1 calc R U P G -1
C315 C 0.5291(7) 0.7492(13) 0.4699(6) 0.068(10) Uani 0.371(6) 1 d G U P G -1
H315 H 0.5432 0.7199 0.4500 0.082 Uiso 0.371(6) 1 calc R U P G -1
C316 C 0.4193(16) 1.133(6) 0.588(2) 0.19(3) Uani 0.371(6) 1 d D U P G -1
H417 H 0.4208 1.1614 0.6180 0.284 Uiso 0.371(6) 1 calc R U P G -1
H418 H 0.4109 1.1769 0.5641 0.284 Uiso 0.371(6) 1 calc R U P G -1
H419 H 0.4000 1.0847 0.5848 0.284 Uiso 0.371(6) 1 calc R U P G -1
C317 C 0.4385(19) 1.051(5) 0.4995(13) 0.20(3) Uani 0.371(6) 1 d D U P G -1
H420 H 0.4508 1.0146 0.4789 0.299 Uiso 0.371(6) 1 calc R U P G -1
H421 H 0.4129 1.0251 0.5020 0.299 Uiso 0.371(6) 1 calc R U P G -1
H422 H 0.4345 1.1112 0.4873 0.299 Uiso 0.371(6) 1 calc R U P G -1
C318 C 0.5489(11) 1.1199(16) 0.4991(11) 0.112(14) Uani 0.371(6) 1 d D U P G -1
H318 H 0.5262 1.1457 0.5110 0.135 Uiso 0.371(6) 1 calc R U P G -1
C319 C 0.549(3) 1.155(5) 0.4503(14) 0.15(2) Uani 0.371(6) 1 d D U P G -1
H423 H 0.5521 1.2190 0.4511 0.231 Uiso 0.371(6) 1 calc R U P G -1
H424 H 0.5702 1.1268 0.4384 0.231 Uiso 0.371(6) 1 calc R U P G -1
H425 H 0.5232 1.1397 0.4305 0.231 Uiso 0.371(6) 1 calc R U P G -1
C320 C 0.5885(16) 1.146(4) 0.530(2) 0.13(2) Uani 0.371(6) 1 d D U P G -1
H426 H 0.5900 1.2103 0.5334 0.199 Uiso 0.371(6) 1 calc R U P G -1
H427 H 0.5900 1.1189 0.5604 0.199 Uiso 0.371(6) 1 calc R U P G -1
H428 H 0.6105 1.1242 0.5170 0.199 Uiso 0.371(6) 1 calc R U P G -1
C90B C 0.0323(15) 0.436(2) -0.0253(18) 0.086(15) Uiso 0.374(4) 1 d D U P H -2
H90C H 0.0530 0.4508 0.0015 0.104 Uiso 0.374(4) 1 calc R U P H -2
H90D H 0.0238 0.4913 -0.0420 0.104 Uiso 0.374(4) 1 calc R U P H -2
C91B C -0.0032(19) 0.395(4) -0.009(3) 0.16(3) Uiso 0.374(4) 1 d D U P H -2
H91C H -0.0261 0.3930 -0.0347 0.190 Uiso 0.374(4) 1 calc R U P H -2
H91D H -0.0105 0.4342 0.0148 0.190 Uiso 0.374(4) 1 calc R U P H -2
C92B C 0.005(3) 0.302(4) 0.011(3) 0.19(3) Uiso 0.374(4) 1 d D U P H -2
H92C H -0.0198 0.2763 0.0172 0.223 Uiso 0.374(4) 1 calc R U P H -2
H92D H 0.0245 0.3052 0.0398 0.223 Uiso 0.374(4) 1 calc R U P H -2
C93B C 0.021(2) 0.240(3) -0.022(3) 0.16(3) Uiso 0.374(4) 1 d D U P H -2
H93C H 0.0285 0.1822 -0.0074 0.189 Uiso 0.374(4) 1 calc R U P H -2
H93D H 0.0004 0.2294 -0.0497 0.189 Uiso 0.374(4) 1 calc R U P H -2
C94B C 0.0578(16) 0.280(3) -0.037(2) 0.11(2) Uiso 0.374(4) 1 d D U P H -2
H94C H 0.0800 0.2819 -0.0105 0.135 Uiso 0.374(4) 1 calc R U P H -2
H94D H 0.0658 0.2412 -0.0604 0.135 Uiso 0.374(4) 1 calc R U P H -2
C95B C 0.0500(16) 0.374(3) -0.0566(16) 0.100(17) Uiso 0.374(4) 1 d D U P H -2
H95C H 0.0316 0.3699 -0.0864 0.120 Uiso 0.374(4) 1 calc R U P H -2
H95D H 0.0752 0.3991 -0.0617 0.120 Uiso 0.374(4) 1 calc R U P H -2
C90C C 0.6652(17) 1.265(5) 0.665(3) 0.130(19) Uani 0.258(12) 1 d D U P G 2
H90E H 0.6892 1.2996 0.6633 0.155 Uiso 0.258(12) 1 calc R U P G 2
H90F H 0.6633 1.2597 0.6972 0.155 Uiso 0.258(12) 1 calc R U P G 2
C91C C 0.6288(18) 1.317(3) 0.640(3) 0.118(18) Uani 0.258(12) 1 d D U P G 2
H91F H 0.6241 1.3678 0.6585 0.141 Uiso 0.258(12) 1 calc R U P G 2
H91E H 0.6345 1.3401 0.6107 0.141 Uiso 0.258(12) 1 calc R U P G 2
C92C C 0.5910(14) 1.260(4) 0.629(2) 0.106(17) Uani 0.258(12) 1 d D U P G 2
H92E H 0.5775 1.2652 0.6551 0.128 Uiso 0.258(12) 1 calc R U P G 2
H92F H 0.5732 1.2867 0.6023 0.128 Uiso 0.258(12) 1 calc R U P G 2
C93C C 0.5944(16) 1.161(4) 0.619(3) 0.114(18) Uani 0.258(12) 1 d D U P G 2
H93E H 0.5758 1.1471 0.5900 0.137 Uiso 0.258(12) 1 calc R U P G 2
H93F H 0.5856 1.1269 0.6433 0.137 Uiso 0.258(12) 1 calc R U P G 2
C94C C 0.636(2) 1.126(4) 0.615(3) 0.121(19) Uani 0.258(12) 1 d D U P G 2
H94E H 0.6369 1.0617 0.6212 0.145 Uiso 0.258(12) 1 calc R U P G 2
H94F H 0.6391 1.1342 0.5829 0.145 Uiso 0.258(12) 1 calc R U P G 2
C95C C 0.6704(17) 1.171(5) 0.646(3) 0.133(19) Uani 0.258(12) 1 d D U P G 2
H95E H 0.6928 1.1735 0.6301 0.159 Uiso 0.258(12) 1 calc R U P G 2
H95F H 0.6787 1.1318 0.6731 0.159 Uiso 0.258(12) 1 calc R U P G 2
S401 S 0.1038(6) 0.2274(11) 0.0912(5) 0.068(4) Uani 0.251(8) 1 d D U P H 1
C402 C 0.084(2) 0.169(2) 0.1309(19) 0.073(7) Uani 0.251(8) 1 d D U P H 1
C403 C 0.0864(11) 0.078(2) 0.1281(11) 0.081(8) Uani 0.251(8) 1 d D U P H 1
C404 C 0.1078(8) 0.056(2) 0.0928(11) 0.090(8) Uani 0.251(8) 1 d D U P H 1
C405 C 0.108(2) 0.131(2) 0.0635(16) 0.077(7) Uani 0.251(8) 1 d D U P H 1
H405 H 0.1098 0.1266 0.0324 0.092 Uiso 0.251(8) 1 calc R U P H 1
C406 C 0.1182(10) -0.033(2) 0.0818(12) 0.109(9) Uani 0.251(8) 1 d DG U P H 1
C407 C 0.0976(11) -0.070(3) 0.0414(12) 0.118(10) Uani 0.251(8) 1 d DG U P H 1
C408 C 0.1078(13) -0.153(3) 0.0278(13) 0.111(10) Uani 0.251(8) 1 d DG U P H 1
H408 H 0.0937 -0.1782 0.0001 0.133 Uiso 0.251(8) 1 calc R U P H 1
C409 C 0.1386(13) -0.200(2) 0.0545(15) 0.103(10) Uani 0.251(8) 1 d G U P H 1
H409 H 0.1455 -0.2571 0.0452 0.124 Uiso 0.251(8) 1 calc R U P H 1
C410 C 0.1592(10) -0.164(2) 0.0949(13) 0.109(10) Uani 0.251(8) 1 d G U P H 1
C411 C 0.1490(9) -0.080(2) 0.1086(11) 0.111(9) Uani 0.251(8) 1 d G U P H 1
C412 C 0.1696(11) -0.044(3) 0.1490(12) 0.116(11) Uani 0.251(8) 1 d G U P H 1
H412 H 0.1627 0.0133 0.1583 0.139 Uiso 0.251(8) 1 calc R U P H 1
C413 C 0.2004(12) -0.091(4) 0.1758(14) 0.115(12) Uani 0.251(8) 1 d G U P H 1
H413 H 0.2145 -0.0656 0.2034 0.138 Uiso 0.251(8) 1 calc R U P H 1
C414 C 0.2106(12) -0.174(4) 0.1621(16) 0.114(12) Uani 0.251(8) 1 d G U P H 1
H414 H 0.2317 -0.2061 0.1804 0.137 Uiso 0.251(8) 1 calc R U P H 1
C415 C 0.1900(12) -0.211(3) 0.1217(17) 0.113(11) Uani 0.251(8) 1 d G U P H 1
H415 H 0.1969 -0.2675 0.1124 0.135 Uiso 0.251(8) 1 calc R U P H 1
C416 C 0.0635(17) 0.216(4) 0.1639(17) 0.080(13) Uani 0.251(8) 1 d D U P H 1
H429 H 0.0656 0.2805 0.1598 0.120 Uiso 0.251(8) 1 calc R U P H 1
H430 H 0.0355 0.1992 0.1582 0.120 Uiso 0.251(8) 1 calc R U P H 1
H431 H 0.0761 0.2004 0.1951 0.120 Uiso 0.251(8) 1 calc R U P H 1
C417 C 0.0707(18) 0.008(3) 0.1562(17) 0.078(13) Uani 0.251(8) 1 d D U P H 1
H432 H 0.0771 -0.0510 0.1461 0.116 Uiso 0.251(8) 1 calc R U P H 1
H433 H 0.0830 0.0157 0.1884 0.116 Uiso 0.251(8) 1 calc R U P H 1
H434 H 0.0419 0.0143 0.1524 0.116 Uiso 0.251(8) 1 calc R U P H 1
C418 C 0.0647(13) -0.019(4) 0.0125(16) 0.128(12) Uani 0.251(8) 1 d D U P H 1
H416 H 0.0729 0.0435 0.0190 0.154 Uiso 0.251(8) 1 calc R U P H 1
C419 C 0.0240(15) -0.023(9) 0.026(3) 0.14(2) Uani 0.251(8) 1 d D U P H 1
H435 H 0.0049 0.0122 0.0050 0.217 Uiso 0.251(8) 1 calc R U P H 1
H436 H 0.0149 -0.0847 0.0257 0.217 Uiso 0.251(8) 1 calc R U P H 1
H437 H 0.0263 0.0008 0.0572 0.217 Uiso 0.251(8) 1 calc R U P H 1
C420 C 0.062(2) -0.026(8) -0.0393(15) 0.133(19) Uani 0.251(8) 1 d D U P H 1
H438 H 0.0394 0.0089 -0.0550 0.200 Uiso 0.251(8) 1 calc R U P H 1
H439 H 0.0864 -0.0040 -0.0471 0.200 Uiso 0.251(8) 1 calc R U P H 1
H440 H 0.0581 -0.0885 -0.0487 0.200 Uiso 0.251(8) 1 calc R U P H 1

loop_
_atom_site_aniso_label
_atom_site_aniso_U_11
_atom_site_aniso_U_22
_atom_site_aniso_U_33
_atom_site_aniso_U_23
_atom_site_aniso_U_13
_atom_site_aniso_U_12
Zn1 0.0899(17) 0.0553(15) 0.0733(16) 0.0134(12) -0.0350(13) -0.0180(13)
Zn2 0.0701(17) 0.0655(18) 0.155(3) -0.0449(19) -0.0565(18) 0.0252(14)
Zn4 0.0716(14) 0.0506(13) 0.0592(12) -0.0057(10) -0.0124(10) -0.0035(10)
Zn5 0.0733(17) 0.0715(19) 0.161(3) 0.059(2) -0.0613(19) -0.0333(15)
Zn6 0.211(5) 0.0442(17) 0.195(5) 0.011(2) 0.117(4) 0.026(2)
Zn3A 0.072(4) 0.048(4) 0.062(4) -0.006(3) 0.000(3) -0.012(3)
I11A 0.093(3) 0.057(2) 0.092(3) 0.0124(19) -0.011(3) 0.0055(17)
I12A 0.107(3) 0.095(3) 0.050(3) -0.003(2) -0.012(2) -0.033(3)
I21A 0.082(3) 0.115(5) 0.096(3) -0.042(3) 0.011(3) -0.015(3)
I22A 0.074(3) 0.0436(19) 0.121(5) -0.011(2) -0.043(3) 0.0013(16)
I31A 0.087(4) 0.0437(19) 0.124(5) 0.008(2) 0.030(3) 0.009(2)
I32A 0.129(4) 0.054(3) 0.077(3) -0.017(2) 0.003(2) -0.024(3)
I41A 0.068(2) 0.0555(17) 0.061(2) 0.0025(17) -0.0017(17) 0.0063(14)
I42A 0.111(6) 0.073(4) 0.084(2) -0.008(2) 0.013(3) -0.044(3)
I51A 0.047(7) 0.197(16) 0.195(13) 0.083(11) 0.004(6) -0.003(7)
I52A 0.096(10) 0.037(4) 0.226(16) 0.008(6) -0.102(9) -0.019(5)
I61A 0.296(17) 0.082(5) 0.178(9) 0.047(6) 0.127(11) 0.094(8)
I62A 0.150(9) 0.078(4) 0.363(19) -0.091(7) 0.151(12) -0.044(5)
N101 0.075(10) 0.052(8) 0.068(9) 0.005(8) -0.019(8) -0.002(7)
C102 0.062(10) 0.059(11) 0.069(11) 0.016(9) -0.003(8) -0.003(8)
C103 0.064(10) 0.056(10) 0.071(11) 0.006(9) -0.017(9) 0.007(8)
C104 0.062(9) 0.040(8) 0.064(10) 0.000(7) -0.003(8) 0.001(7)
C105 0.083(13) 0.063(12) 0.093(14) 0.024(11) 0.023(11) 0.021(10)
C106 0.105(17) 0.093(17) 0.083(14) 0.010(13) 0.029(13) 0.027(14)
N111 0.059(9) 0.044(8) 0.149(18) -0.003(10) -0.047(11) 0.014(7)
C112 0.10(2) 0.19(4) 0.12(2) 0.08(3) 0.009(19) 0.04(2)
C113 0.117(19) 0.086(17) 0.108(18) 0.045(14) 0.011(15) 0.060(15)
C114 0.056(9) 0.052(9) 0.058(9) 0.005(8) -0.016(7) 0.015(7)
C116 0.093(15) 0.066(14) 0.094(16) -0.004(12) -0.006(12) 0.020(12)
C115 0.071(12) 0.097(17) 0.065(12) 0.009(11) -0.006(9) 0.032(12)
N121 0.083(11) 0.050(9) 0.093(11) 0.000(8) 0.012(9) -0.004(8)
C122 0.18(3) 0.10(2) 0.18(3) 0.08(2) 0.10(3) 0.07(2)
C123 0.17(3) 0.084(19) 0.26(5) 0.05(2) 0.14(3) 0.02(2)
C124 0.067(11) 0.047(10) 0.105(16) -0.003(10) 0.009(10) 0.005(8)
C125 0.093(15) 0.081(15) 0.081(14) 0.007(12) -0.008(12) 0.023(12)
C126 0.095(15) 0.064(12) 0.105(17) 0.021(12) 0.023(13) 0.023(11)
C131 0.062(9) 0.051(9) 0.046(8) -0.002(7) -0.017(7) 0.004(7)
N132 0.085(10) 0.050(8) 0.052(8) 0.009(7) -0.011(7) 0.007(8)
C133 0.061(9) 0.049(9) 0.046(8) -0.004(7) -0.026(7) 0.008(7)
N134 0.068(8) 0.051(8) 0.058(8) -0.004(7) -0.007(6) -0.001(7)
C135 0.061(9) 0.044(8) 0.057(9) 0.002(7) -0.013(7) 0.009(7)
N136 0.065(8) 0.032(6) 0.065(8) 0.005(6) -0.010(7) 0.001(6)
N141 0.059(8) 0.043(8) 0.130(15) -0.022(9) -0.038(9) 0.011(7)
C142 0.083(13) 0.047(10) 0.129(19) -0.024(12) -0.055(13) -0.002(9)
C143 0.103(15) 0.041(10) 0.096(15) -0.001(10) -0.048(12) -0.004(10)
C144 0.042(8) 0.046(9) 0.075(11) -0.014(8) -0.010(7) 0.010(7)
C145 0.075(12) 0.038(9) 0.121(17) -0.018(10) -0.053(11) 0.025(8)
C146 0.075(12) 0.046(10) 0.15(2) -0.014(12) -0.068(13) 0.019(9)
N151 0.114(13) 0.036(8) 0.082(10) -0.018(8) 0.019(10) -0.032(8)
C152 0.13(2) 0.048(12) 0.115(19) 0.012(12) -0.024(16) -0.026(13)
C153 0.20(3) 0.058(13) 0.066(12) -0.002(11) 0.000(15) -0.043(17)
C154 0.068(10) 0.055(11) 0.075(11) 0.001(9) -0.006(9) 0.002(8)
C155 0.11(2) 0.041(12) 0.20(3) 0.002(16) -0.03(2) -0.020(12)
C156 0.15(2) 0.032(10) 0.15(2) 0.015(12) -0.006(19) 0.014(12)
N161 0.073(10) 0.051(9) 0.086(11) -0.006(8) -0.009(8) 0.008(7)
C162 0.13(2) 0.041(10) 0.121(18) -0.010(10) -0.080(16) 0.004(11)
C163 0.120(18) 0.056(11) 0.126(19) -0.035(12) -0.077(16) 0.028(12)
C164 0.057(9) 0.048(9) 0.072(11) -0.009(8) -0.021(8) 0.005(7)
C165 0.073(11) 0.065(12) 0.079(12) 0.001(10) 0.001(9) -0.019(10)
C166 0.091(14) 0.059(12) 0.077(13) 0.003(10) -0.014(11) -0.006(10)
C171 0.055(9) 0.039(8) 0.083(12) -0.005(8) -0.021(8) 0.001(7)
N172 0.067(8) 0.036(7) 0.066(9) 0.003(6) -0.011(7) -0.001(6)
C173 0.070(10) 0.048(10) 0.068(11) -0.007(8) -0.012(8) -0.011(8)
N174 0.058(7) 0.040(7) 0.057(7) -0.008(6) -0.014(6) -0.007(5)
C175 0.057(9) 0.042(8) 0.072(11) -0.015(8) -0.009(8) 0.004(7)
N176 0.050(7) 0.038(7) 0.086(10) -0.003(7) -0.014(7) 0.005(6)
N201 0.065(9) 0.057(9) 0.056(8) -0.009(7) -0.012(7) -0.016(7)
C202 0.054(9) 0.060(10) 0.059(9) 0.006(8) -0.014(7) -0.003(7)
C203 0.049(8) 0.063(11) 0.059(9) 0.009(8) -0.005(7) 0.001(7)
C204 0.053(9) 0.068(11) 0.062(10) 0.006(9) -0.023(8) -0.022(8)
C205 0.108(16) 0.075(13) 0.054(10) -0.004(9) 0.008(10) -0.046(12)
C206 0.072(11) 0.042(8) 0.096(14) -0.018(9) 0.006(10) -0.031(8)
N211 0.071(11) 0.079(13) 0.089(12) 0.035(11) -0.029(10) -0.018(9)
C212 0.101(17) 0.057(11) 0.12(2) -0.003(13) -0.038(15) -0.055(12)
C213 0.079(14) 0.099(19) 0.107(17) -0.014(15) -0.023(12) -0.032(13)
C214 0.057(10) 0.043(9) 0.093(14) 0.007(9) -0.040(10) -0.008(7)
C215 0.074(12) 0.055(11) 0.083(14) 0.004(10) -0.011(10) -0.020(9)
C216 0.056(10) 0.061(12) 0.112(17) 0.010(12) -0.017(10) -0.029(9)
N221 0.15(2) 0.043(9) 0.129(17) 0.003(11) 0.050(15) 0.010(11)
C222 0.15(2) 0.079(16) 0.079(14) -0.007(13) 0.014(15) -0.013(17)
C223 0.102(16) 0.073(14) 0.077(13) -0.023(11) 0.012(12) -0.016(12)
C224 0.080(12) 0.037(8) 0.071(11) -0.006(8) -0.001(9) 0.001(8)
C225 0.106(16) 0.059(12) 0.106(16) -0.030(11) 0.016(13) -0.039(11)
C226 0.112(19) 0.071(14) 0.13(2) 0.002(14) 0.041(18) -0.011(13)
C231 0.057(9) 0.050(10) 0.069(11) 0.007(8) -0.020(8) -0.005(8)
N232 0.057(7) 0.048(8) 0.058(8) 0.005(6) -0.020(6) -0.020(6)
C233 0.050(8) 0.049(9) 0.070(10) 0.010(9) -0.013(8) -0.009(8)
N234 0.052(7) 0.041(7) 0.093(11) 0.010(8) -0.027(8) -0.011(6)
C235 0.071(10) 0.043(9) 0.071(11) 0.001(8) -0.019(8) -0.003(8)
N236 0.065(8) 0.058(9) 0.062(8) 0.004(7) -0.014(7) -0.010(7)
N241 0.118(18) 0.050(11) 0.17(2) -0.013(14) 0.036(17) 0.004(11)
C242 0.14(3) 0.071(16) 0.15(3) -0.034(16) -0.05(2) 0.038(17)
C243 0.14(2) 0.054(12) 0.111(18) -0.012(12) -0.053(16) -0.003(13)
C244 0.064(10) 0.047(10) 0.098(14) 0.000(9) -0.019(9) 0.016(8)
C245 0.112(17) 0.050(11) 0.104(17) -0.009(12) -0.025(13) 0.020(12)
C246 0.20(3) 0.062(16) 0.11(2) 0.026(16) 0.03(2) 0.06(2)
N251 0.090(11) 0.035(7) 0.088(11) 0.019(7) -0.048(9) -0.005(7)
C252 0.18(3) 0.064(14) 0.17(3) -0.020(16) -0.13(2) 0.032(17)
C253 0.13(2) 0.035(9) 0.14(2) -0.009(11) -0.074(17) 0.008(10)
C254 0.065(10) 0.036(8) 0.081(12) 0.012(8) -0.029(9) -0.005(7)
C255 0.105(16) 0.045(10) 0.117(18) 0.017(11) -0.074(14) -0.004(10)
C256 0.100(15) 0.049(10) 0.102(16) 0.002(11) -0.058(13) 0.011(10)
N261 0.058(9) 0.062(10) 0.107(13) 0.019(9) -0.034(8) -0.031(8)
C262 0.060(10) 0.057(12) 0.119(18) 0.011(12) -0.022(11) -0.006(9)
C263 0.071(12) 0.049(11) 0.15(2) -0.009(12) -0.061(13) 0.017(9)
C264 0.059(10) 0.038(9) 0.099(14) 0.008(9) -0.026(9) -0.002(7)
C265 0.070(11) 0.050(10) 0.103(15) 0.012(10) -0.037(10) -0.022(9)
C266 0.115(17) 0.055(12) 0.098(15) 0.018(11) -0.048(13) -0.044(12)
C271 0.050(9) 0.046(9) 0.089(13) -0.003(9) 0.002(8) -0.002(7)
N272 0.063(9) 0.049(8) 0.091(11) 0.003(8) -0.013(8) 0.006(7)
C273 0.049(8) 0.044(9) 0.078(11) 0.013(8) -0.018(7) -0.005(7)
N274 0.059(8) 0.047(8) 0.063(8) 0.013(7) -0.016(6) -0.007(6)
C275 0.053(9) 0.051(9) 0.068(10) -0.004(8) -0.004(8) -0.012(7)
N276 0.054(8) 0.044(8) 0.099(12) 0.008(8) -0.014(8) -0.001(6)
Zn3B 0.140(13) 0.047(5) 0.171(14) -0.014(8) 0.076(10) -0.024(7)
I11B 0.180(10) 0.055(3) 0.158(9) -0.021(5) -0.103(9) 0.030(4)
I12B 0.172(9) 0.118(6) 0.047(4) 0.020(3) -0.043(4) -0.098(7)
I21B 0.083(3) 0.191(8) 0.144(5) -0.085(5) -0.028(3) 0.039(4)
I22B 0.118(4) 0.0512(15) 0.206(9) -0.025(3) -0.079(5) 0.0018(17)
I31B 0.114(6) 0.066(3) 0.269(15) 0.043(6) 0.091(8) 0.025(4)
I32B 0.171(7) 0.078(5) 0.166(6) -0.038(5) 0.074(5) -0.036(5)
I41B 0.131(9) 0.099(8) 0.072(4) -0.022(5) -0.027(5) 0.049(6)
I42B 0.064(4) 0.046(3) 0.126(7) -0.010(3) 0.008(3) 0.001(4)
I51B 0.067(4) 0.241(8) 0.151(4) 0.113(5) -0.004(3) -0.011(4)
I52B 0.091(4) 0.046(2) 0.369(11) 0.049(4) -0.119(4) -0.021(2)
I61B 0.172(6) 0.053(3) 0.098(4) 0.018(2) 0.008(4) 0.046(4)
I62B 0.108(6) 0.050(2) 0.181(7) -0.014(3) 0.058(5) -0.013(3)
S301 0.190(19) 0.127(14) 0.079(9) 0.009(9) 0.027(11) 0.075(14)
C302 0.20(3) 0.15(2) 0.10(2) 0.02(2) 0.05(2) 0.08(2)
C303 0.17(3) 0.15(3) 0.11(2) 0.02(2) 0.05(2) 0.07(2)
C304 0.15(2) 0.13(2) 0.086(18) 0.026(19) 0.037(19) 0.05(2)
C305 0.18(3) 0.13(2) 0.078(19) 0.01(2) 0.05(2) 0.04(2)
C306 0.099(19) 0.117(19) 0.065(16) 0.029(17) 0.017(15) 0.041(18)
C307 0.09(2) 0.11(2) 0.077(18) 0.033(18) -0.004(16) 0.013(19)
C308 0.08(2) 0.11(2) 0.051(17) 0.034(18) -0.008(16) 0.01(2)
C309 0.08(2) 0.12(2) 0.038(15) 0.019(17) -0.010(15) 0.02(2)
C310 0.079(19) 0.104(19) 0.056(16) 0.005(16) 0.000(15) 0.029(17)
C311 0.074(18) 0.105(18) 0.052(15) 0.025(15) 0.006(14) 0.034(15)
C312 0.055(18) 0.091(19) 0.043(14) 0.012(15) 0.019(14) 0.029(16)
C313 0.054(19) 0.11(2) 0.022(14) 0.013(15) 0.027(13) 0.011(17)
C314 0.07(2) 0.091(19) 0.02(2) 0.004(12) 0.011(17) 0.023(17)
C315 0.07(2) 0.10(2) 0.043(17) 0.001(16) 0.019(16) 0.032(18)
C316 0.21(6) 0.21(6) 0.14(5) 0.06(5) 0.03(5) 0.05(5)
C317 0.19(6) 0.20(6) 0.19(5) 0.01(5) 0.02(5) 0.09(5)
C318 0.11(3) 0.11(3) 0.11(3) 0.04(2) -0.01(2) 0.01(2)
C319 0.17(5) 0.14(5) 0.15(5) 0.07(4) 0.02(4) -0.04(4)
C320 0.14(5) 0.10(4) 0.14(5) 0.00(4) -0.01(4) 0.00(4)
C90C 0.13(3) 0.12(3) 0.17(4) -0.01(3) 0.08(3) 0.03(3)
C91C 0.12(3) 0.12(3) 0.15(4) -0.02(3) 0.10(3) 0.02(3)
C92C 0.10(3) 0.12(3) 0.14(3) 0.00(3) 0.12(3) 0.00(3)
C93C 0.12(3) 0.11(3) 0.14(4) 0.02(3) 0.10(3) -0.01(3)
C94C 0.12(3) 0.11(3) 0.16(4) 0.01(3) 0.09(3) 0.00(3)
C95C 0.13(3) 0.12(3) 0.17(4) 0.00(3) 0.08(3) 0.02(3)
S401 0.092(10) 0.056(8) 0.056(7) 0.004(6) 0.010(7) 0.007(7)
C402 0.097(14) 0.068(13) 0.056(12) 0.005(12) 0.022(12) -0.002(12)
C403 0.100(15) 0.079(14) 0.069(13) 0.008(13) 0.031(13) -0.010(13)
C404 0.105(14) 0.085(13) 0.084(13) 0.009(12) 0.033(12) -0.009(13)
C405 0.098(14) 0.068(13) 0.067(13) 0.004(12) 0.024(12) 0.000(12)
C406 0.113(16) 0.106(15) 0.111(15) 0.015(14) 0.034(14) -0.015(14)
C407 0.118(18) 0.114(17) 0.126(17) 0.018(16) 0.035(15) -0.018(16)
C408 0.110(18) 0.112(18) 0.121(18) 0.022(17) 0.047(16) -0.023(16)
C409 0.105(17) 0.105(17) 0.111(17) 0.031(15) 0.053(15) -0.029(15)
C410 0.109(17) 0.109(18) 0.118(18) 0.024(16) 0.046(15) -0.026(15)
C411 0.111(17) 0.110(17) 0.117(17) 0.017(15) 0.039(15) -0.019(15)
C412 0.11(2) 0.11(2) 0.13(2) 0.016(18) 0.036(18) -0.026(18)
C413 0.11(2) 0.12(2) 0.13(2) 0.015(19) 0.039(19) -0.028(19)
C414 0.10(2) 0.12(2) 0.13(2) 0.015(19) 0.042(18) -0.027(19)
C415 0.11(2) 0.12(2) 0.13(2) 0.015(18) 0.043(17) -0.024(18)
C416 0.12(3) 0.07(3) 0.05(2) 0.00(2) 0.03(2) 0.01(2)
C417 0.11(3) 0.09(3) 0.05(2) 0.02(2) 0.05(2) -0.02(2)
C418 0.13(2) 0.12(2) 0.14(2) 0.01(2) 0.03(2) -0.01(2)
C419 0.14(3) 0.13(3) 0.16(3) 0.00(3) 0.02(3) -0.01(3)
C420 0.13(3) 0.12(3) 0.15(3) 0.03(3) 0.03(3) -0.02(3)

loop_
_atom_type_symbol
_atom_type_description
_atom_type_scat_dispersion_real
_atom_type_scat_dispersion_imag
_atom_type_scat_source
C C 0.0181 0.0091 'International Tables Vol C Tables 4.2.6.8 and 6.1.1.4'
H H 0.0000 0.0000 'International Tables Vol C Tables 4.2.6.8 and 6.1.1.4'
N N 0.0311 0.0180 'International Tables Vol C Tables 4.2.6.8 and 6.1.1.4'
S S 0.3331 0.5567 'International Tables Vol C Tables 4.2.6.8 and 6.1.1.4'
Zn Zn -1.5491 0.6778 'International Tables Vol C Tables 4.2.6.8 and 6.1.1.4'
I I -0.3257 6.8362 'International Tables Vol C Tables 4.2.6.8 and 6.1.1.4'

loop_
_exptl_crystal_face_index_h
_exptl_crystal_face_index_k
_exptl_crystal_face_index_l
_exptl_crystal_face_perp_dist
_exptl_oxdiff_crystal_face_indexfrac_h
_exptl_oxdiff_crystal_face_indexfrac_k
_exptl_oxdiff_crystal_face_indexfrac_l
_exptl_oxdiff_crystal_face_x
_exptl_oxdiff_crystal_face_y
_exptl_oxdiff_crystal_face_z
1 -8 12 0.0703 1.3294 -7.5373 11.8864 -0.6079 -0.7939 0.0091
13 1 13 0.0171 13.0165 1.0255 12.9856 0.4177 -0.9014 0.0362
-2 2 19 0.0256 -1.9746 2.0184 19.0032 0.1939 -0.7182 0.6751
13 0 14 0.0152 13.0190 0.0264 13.9915 0.3316 -0.9767 0.0261
15 0 -17 0.0281 14.9740 -0.0041 -17.0294 0.2786 0.3323 -0.9136
9 -9 2 0.0711 9.0121 -8.9914 2.0372 -0.5980 -0.6197 -0.5473
-1 10 2 0.0297 -1.0082 10.0031 1.9495 0.8768 0.2531 0.4705
-2 8 -9 0.0288 -2.0218 7.9903 -9.0451 0.6417 0.7023 0.1091
-19 0 13 0.0307 -18.9794 -0.0037 13.0322 -0.3796 -0.0453 0.9143
-4 -9 -5 0.0699 -3.6377 -9.2531 -4.7845 -0.9209 0.0242 -0.3891
-14 -2 -11 0.0437 -14.2944 -2.4377 -11.4045 -0.5672 0.8235 -0.0091
-9 0 -16 0.0328 -9.4860 -0.2639 -15.6161 -0.2798 0.9425 -0.1827
-4 2 -18 0.0300 -3.8498 1.8256 -17.7716 0.0246 0.9454 -0.3248
-3 0 19 0.0297 -3.3748 -0.0547 19.4230 -0.0208 -0.7621 0.6471

loop_
_geom_angle_atom_site_label_1
_geom_angle_atom_site_label_2
_geom_angle_atom_site_label_3
_geom_angle
_geom_angle_site_symmetry_1
_geom_angle_site_symmetry_3
N101 Zn1 N251 97.1(6) . 3_556
N101 Zn1 I11B 110.0(7) . .
N251 Zn1 I11B 104.5(7) 3_556 .
N101 Zn1 I12B 104.4(7) . .
N251 Zn1 I12B 109.6(7) 3_556 .
I11B Zn1 I12B 127.3(5) . .
N101 Zn1 I12A 110.8(6) . .
N251 Zn1 I12A 104.7(7) 3_556 .
N101 Zn1 I11A 104.1(6) . .
N251 Zn1 I11A 108.8(6) 3_556 .
I12A Zn1 I11A 127.3(2) . .
N141 Zn2 N111 100.4(7) . .
N141 Zn2 I21B 111.2(7) . .
N111 Zn2 I21B 111.1(7) . .
N141 Zn2 I22A 109.8(6) . .
N111 Zn2 I22A 116.5(6) . .
N141 Zn2 I22B 100.6(6) . .
N111 Zn2 I22B 99.2(7) . .
I21B Zn2 I22B 130.0(2) . .
N141 Zn2 I21A 102.6(7) . .
N111 Zn2 I21A 104.7(7) . .
I22A Zn2 I21A 120.1(3) . .
N161 Zn4 N201 98.1(7) . .
N161 Zn4 I42B 113.7(6) . .
N201 Zn4 I42B 109.5(6) . .
N161 Zn4 I41A 101.6(6) . .
N201 Zn4 I41A 109.5(5) . .
N161 Zn4 I42A 106.8(6) . .
N201 Zn4 I42A 107.4(5) . .
I41A Zn4 I42A 129.0(4) . .
N161 Zn4 I41B 104.6(6) . .
N201 Zn4 I41B 101.5(8) . .
I42B Zn4 I41B 125.5(5) . .
N261 Zn5 N211 100.7(6) 3_455 .
N261 Zn5 I51B 107.9(8) 3_455 .
N211 Zn5 I51B 106.4(7) . .
N261 Zn5 I52B 107.5(6) 3_455 .
N211 Zn5 I52B 110.1(8) . .
I51B Zn5 I52B 122.2(7) . .
N261 Zn5 I52A 106.8(7) 3_455 .
N211 Zn5 I52A 100.1(12) . .
N261 Zn5 I51A 99.7(8) 3_455 .
N211 Zn5 I51A 107.1(9) . .
I52A Zn5 I51A 137.5(13) . .
N241 Zn6 N221 102.0(10) . .
N241 Zn6 I62B 113.8(9) . .
N221 Zn6 I62B 109.5(8) . .
N241 Zn6 I61A 112.1(11) . .
N221 Zn6 I61A 112.1(9) . .
N241 Zn6 I61B 102.8(10) . .
N221 Zn6 I61B 104.4(8) . .
I62B Zn6 I61B 122.0(4) . .
N241 Zn6 I62A 102.7(10) . .
N221 Zn6 I62A 104.4(9) . .
I61A Zn6 I62A 121.4(4) . .
N121 Zn3A N151 102.2(11) 3_445 .
N121 Zn3A I31A 103.2(8) 3_445 .
N151 Zn3A I31A 109.0(8) . .
N121 Zn3A I32A 109.7(8) 3_445 .
N151 Zn3A I32A 105.2(8) . .
I31A Zn3A I32A 125.3(8) . .
C106 N101 C102 116.4(18) . .
C106 N101 Zn1 121.1(15) . .
C102 N101 Zn1 121.4(14) . .
N101 C102 C103 119.5(18) . .
N101 C102 H102 120.3 . .
C103 C102 H102 120.3 . .
C104 C103 C102 120.2(18) . .
C104 C103 H103 119.9 . .
C102 C103 H103 119.9 . .
C105 C104 C103 118.9(18) . .
C105 C104 C131 119.7(18) . .
C103 C104 C131 121.3(16) . .
C104 C105 C106 120(2) . .
C104 C105 H105 119.8 . .
C106 C105 H105 119.8 . .
C105 C106 N101 124(2) . .
C105 C106 H106 117.8 . .
N101 C106 H106 117.8 . .
C116 N111 C112 117(2) . .
C116 N111 Zn2 120(2) . .
C112 N111 Zn2 121.7(17) . .
C113 C112 N111 118(3) . .
C113 C112 H112 120.8 . .
N111 C112 H112 120.8 . .
C112 C113 C114 129(3) . .
C112 C113 H113 115.4 . .
C114 C113 H113 115.4 . .
C113 C114 C115 113.3(19) . .
C113 C114 C133 127(2) . .
C115 C114 C133 119.2(16) . .
N111 C116 C115 120(3) . .
N111 C116 H116 119.8 . .
C115 C116 H116 119.8 . .
C116 C115 C114 121(2) . .
C116 C115 H115 119.4 . .
C114 C115 H115 119.4 . .
C122 N121 C126 117(2) . .
C122 N121 Zn3B 113.5(18) . 3
C126 N121 Zn3B 129.5(17) . 3
C122 N121 Zn3A 120.9(17) . 3
C126 N121 Zn3A 121.5(17) . 3
N121 C122 C123 126(2) . .
N121 C122 H122 117.2 . .
C123 C122 H122 117.2 . .
C124 C123 C122 107(3) . .
C124 C123 H123 126.5 . .
C122 C123 H123 126.5 . .
C125 C124 C135 123(2) . .
C125 C124 C123 123(2) . .
C135 C124 C123 114(2) . .
C124 C125 C126 121(2) . .
C124 C125 H125 119.5 . .
C126 C125 H125 119.5 . .
N121 C126 C125 123(2) . .
N121 C126 H126 118.6 . .
C125 C126 H126 118.6 . .
N136 C131 N132 125.4(16) . .
N136 C131 C104 119.1(16) . .
N132 C131 C104 115.6(16) . .
C133 N132 C131 111.5(16) . .
N132 C133 N134 127.9(17) . .
N132 C133 C114 116.4(17) . .
N134 C133 C114 115.5(15) . .
C135 N134 C133 113.7(16) . .
N134 C135 N136 125.2(18) . .
N134 C135 C124 116.7(16) . .
N136 C135 C124 117.6(16) . .
C131 N136 C135 116.2(15) . .
C146 N141 C142 117.4(17) . .
C146 N141 Zn2 124.8(14) . .
C142 N141 Zn2 117.0(15) . .
N141 C142 C143 119(2) . .
N141 C142 H142 120.4 . .
C143 C142 H142 120.4 . .
C144 C143 C142 120.8(19) . .
C144 C143 H143 119.6 . .
C142 C143 H143 119.6 . .
C145 C144 C143 116.3(17) . .
C145 C144 C171 122.9(17) . .
C143 C144 C171 120.8(17) . .
C146 C145 C144 121.0(19) . .
C146 C145 H145 119.5 . .
C144 C145 H145 119.5 . .
N141 C146 C145 124(2) . .
N141 C146 H146 117.8 . .
C145 C146 H146 117.8 . .
C152 N151 C156 119.7(18) . .
C152 N151 Zn3A 115.8(15) . .
C156 N151 Zn3A 124.0(16) . .
C152 N151 Zn3B 126.4(17) . .
C156 N151 Zn3B 113.5(17) . .
N151 C152 C153 125(3) . .
N151 C152 H152 117.5 . .
C153 C152 H152 117.5 . .
C152 C153 C154 120(3) . .
C152 C153 H153 119.9 . .
C154 C153 H153 119.9 . .
C153 C154 C155 117(2) . .
C153 C154 C173 122(2) . .
C155 C154 C173 120.2(19) . .
C154 C155 C156 119(3) . .
C154 C155 H155 120.6 . .
C156 C155 H155 120.6 . .
N151 C156 C155 118(3) . .
N151 C156 H156 121.2 . .
C155 C156 H156 121.2 . .
C166 N161 C162 116.0(19) . .
C166 N161 Zn4 124.8(16) . .
C162 N161 Zn4 119.2(14) . .
N161 C162 C163 122.9(19) . .
N161 C162 H162 118.5 . .
C163 C162 H162 118.5 . .
C164 C163 C162 117.6(19) . .
C164 C163 H163 121.2 . .
C162 C163 H163 121.2 . .
C165 C164 C175 124.3(17) . .
C165 C164 C163 114(2) . .
C175 C164 C163 119.3(17) . .
C164 C165 C166 117.2(19) . .
C164 C165 H165 121.4 . .
C166 C165 H165 121.4 . .
N161 C166 C165 129(2) . .
N161 C166 H166 115.7 . .
C165 C166 H166 115.7 . .
N172 C171 N176 126.5(17) . .
N172 C171 C144 118.5(17) . .
N176 C171 C144 115.0(16) . .
C171 N172 C173 112.4(16) . .
N174 C173 N172 127.4(17) . .
N174 C173 C154 113.6(16) . .
N172 C173 C154 118.9(17) . .
C173 N174 C175 114.1(15) . .
N176 C175 N174 124.7(17) . .
N176 C175 C164 117.6(16) . .
N174 C175 C164 117.6(16) . .
C175 N176 C171 114.6(15) . .
C202 N201 C206 118.4(16) . .
C202 N201 Zn4 125.7(14) . .
C206 N201 Zn4 115.5(11) . .
N201 C202 C203 128(2) . .
N201 C202 H202 116.2 . .
C203 C202 H202 116.2 . .
C202 C203 C204 116.0(17) . .
C202 C203 H203 122.0 . .
C204 C203 H203 122.0 . .
C205 C204 C203 118(2) . .
C205 C204 C231 121(2) . .
C203 C204 C231 120.5(17) . .
C204 C205 C206 117(2) . .
C204 C205 H205 121.3 . .
C206 C205 H205 121.3 . .
N201 C206 C205 122.2(17) . .
N201 C206 H206 118.9 . .
C205 C206 H206 118.9 . .
C212 N211 C216 118(2) . .
C212 N211 Zn5 119.0(16) . .
C216 N211 Zn5 122.4(19) . .
N211 C212 C213 127(2) . .
N211 C212 H212 116.3 . .
C213 C212 H212 116.3 . .
C214 C213 C212 109(2) . .
C214 C213 H213 125.3 . .
C212 C213 H213 125.3 . .
C215 C214 C213 123(2) . .
C215 C214 C233 124.2(18) . .
C213 C214 C233 113(2) . .
C214 C215 C216 119(2) . .
C214 C215 H215 120.4 . .
C216 C215 H215 120.4 . .
N211 C216 C215 123(2) . .
N211 C216 H216 118.6 . .
C215 C216 H216 118.6 . .
C222 N221 C226 118(2) . .
C222 N221 Zn6 121(2) . .
C226 N221 Zn6 121(2) . .
N221 C222 C223 124(3) . .
N221 C222 H222 118.2 . .
C223 C222 H222 118.2 . .
C224 C223 C222 117(2) . .
C224 C223 H223 121.3 . .
C222 C223 H223 121.3 . .
C225 C224 C223 116(2) . .
C225 C224 C235 120.3(18) . .
C223 C224 C235 122.1(19) . .
C226 C225 C224 126(2) . .
C226 C225 H225 117.1 . .
C224 C225 H225 117.1 . .
C225 C226 N221 118(3) . .
C225 C226 H226 120.9 . .
N221 C226 H226 120.9 . .
N232 C231 N236 126.1(18) . .
N232 C231 C204 120.6(19) . .
N236 C231 C204 113.3(16) . .
C231 N232 C233 115.7(17) . .
N234 C233 N232 126.5(16) . .
N234 C233 C214 119.0(18) . .
N232 C233 C214 114.4(18) . .
C233 N234 C235 113.1(17) . .
N236 C235 N234 124(2) . .
N236 C235 C224 116.8(17) . .
N234 C235 C224 118.2(17) . .
C235 N236 C231 113.8(17) . .
C242 N241 C246 114(2) . .
C242 N241 Zn6 128(2) . .
C246 N241 Zn6 118(2) . .
N241 C242 C243 127(3) . .
N241 C242 H242 116.7 . .
C243 C242 H242 116.7 . .
C244 C243 C242 122(3) . .
C244 C243 H243 118.9 . .
C242 C243 H243 118.9 . .
C243 C244 C245 114(2) . .
C243 C244 C271 129(2) . .
C245 C244 C271 117(2) . .
C246 C245 C244 116(3) . .
C246 C245 H245 121.8 . .
C244 C245 H245 121.8 . .
N241 C246 C245 125(3) . .
N241 C246 H246 117.7 . .
C245 C246 H246 117.7 . .
C256 N251 C252 113.2(18) . .
C256 N251 Zn1 121.2(13) . 3_444
C252 N251 Zn1 121.9(14) . 3_444
C253 C252 N251 126(2) . .
C253 C252 H252 117.2 . .
N251 C252 H252 117.2 . .
C252 C253 C254 121(2) . .
C252 C253 H253 119.4 . .
C254 C253 H253 119.4 . .
C253 C254 C255 117.6(18) . .
C253 C254 C273 120.8(18) . .
C255 C254 C273 120.7(15) . .
C254 C255 C256 121.1(17) . .
C254 C255 H255 119.4 . .
C256 C255 H255 119.4 . .
N251 C256 C255 120.1(19) . .
N251 C256 H256 119.9 . .
C255 C256 H256 119.9 . .
C266 N261 C262 118.2(19) . .
C266 N261 Zn5 121.6(15) . 3_545
C262 N261 Zn5 120.2(15) . 3_545
N261 C262 C263 122(2) . .
N261 C262 H262 118.8 . .
C263 C262 H262 118.8 . .
C264 C263 C262 117(2) . .
C264 C263 H263 121.7 . .
C262 C263 H263 121.7 . .
C265 C264 C263 120.7(18) . .
C265 C264 C275 122.2(17) . .
C263 C264 C275 117.0(18) . .
C264 C265 C266 116(2) . .
C264 C265 H265 122.1 . .
C266 C265 H265 122.1 . .
N261 C266 C265 125.9(19) . .
N261 C266 H266 117.0 . .
C265 C266 H266 117.0 . .
N272 C271 N276 123.5(17) . .
N272 C271 C244 119.6(18) . .
N276 C271 C244 116.7(18) . .
C271 N272 C273 116.9(17) . .
N274 C273 N272 124.8(17) . .
N274 C273 C254 118.1(16) . .
N272 C273 C254 116.9(15) . .
C273 N274 C275 114.3(16) . .
N274 C275 N276 125.1(18) . .
N274 C275 C264 117.6(17) . .
N276 C275 C264 117.4(17) . .
C271 N276 C275 114.3(17) . .
N121 Zn3B N151 102.5(11) 3_445 .
N121 Zn3B I32B 101.3(10) 3_445 .
N151 Zn3B I32B 103.7(9) . .
N121 Zn3B I31B 110.6(10) 3_445 .
N151 Zn3B I31B 113.5(10) . .
I32B Zn3B I31B 122.9(8) . .
C305 S301 C302 89.6(13) . .
C303 C302 C316 121(3) . .
C303 C302 S301 115.1(18) . .
C316 C302 S301 122(3) . .
C302 C303 C304 110.2(17) . .
C302 C303 C317 129(2) . .
C304 C303 C317 121.1(19) . .
C305 C304 C303 109.2(15) . .
C305 C304 C306 134(3) . .
C303 C304 C306 117(3) . .
C304 C305 S301 115.4(17) . .
C304 C305 H305 122.3 . .
S301 C305 H305 122.3 . .
C307 C306 C311 120.0 . .
C307 C306 C304 120(3) . .
C311 C306 C304 118(3) . .
C306 C307 C308 120.0 . .
C306 C307 C318 121.3(10) . .
C308 C307 C318 118.7(10) . .
C309 C308 C307 120.0 . .
C309 C308 H308 120.0 . .
C307 C308 H308 120.0 . .
C310 C309 C308 120.0 . .
C310 C309 H309 120.0 . .
C308 C309 H309 120.0 . .
C309 C310 C311 120.0 . .
C309 C310 C315 120.0 . .
C311 C310 C315 120.0 . .
C312 C311 C310 120.0 . .
C312 C311 C306 120.0 . .
C310 C311 C306 120.0 . .
C311 C312 C313 120.0 . .
C311 C312 H312 120.0 . .
C313 C312 H312 120.0 . .
C314 C313 C312 120.0 . .
C314 C313 H313 120.0 . .
C312 C313 H313 120.0 . .
C313 C314 C315 120.0 . .
C313 C314 H314 120.0 . .
C315 C314 H314 120.0 . .
C314 C315 C310 120.0 . .
C314 C315 H315 120.0 . .
C310 C315 H315 120.0 . .
C302 C316 H417 109.5 . .
C302 C316 H418 109.5 . .
H417 C316 H418 109.5 . .
C302 C316 H419 109.5 . .
H417 C316 H419 109.5 . .
H418 C316 H419 109.5 . .
C303 C317 H420 109.5 . .
C303 C317 H421 109.5 . .
H420 C317 H421 109.5 . .
C303 C317 H422 109.5 . .
H420 C317 H422 109.5 . .
H421 C317 H422 109.5 . .
C307 C318 C320 114(3) . .
C307 C318 C319 103(3) . .
C320 C318 C319 109(3) . .
C307 C318 H318 110.2 . .
C320 C318 H318 110.2 . .
C319 C318 H318 110.2 . .
C318 C319 H423 109.5 . .
C318 C319 H424 109.5 . .
H423 C319 H424 109.5 . .
C318 C319 H425 109.5 . .
H423 C319 H425 109.5 . .
H424 C319 H425 109.5 . .
C318 C320 H426 109.5 . .
C318 C320 H427 109.5 . .
H426 C320 H427 109.5 . .
C318 C320 H428 109.5 . .
H426 C320 H428 109.5 . .
H427 C320 H428 109.5 . .
C91B C90B C95B 113.1(13) . .
C91B C90B H90C 109.0 . .
C95B C90B H90C 109.0 . .
C91B C90B H90D 109.0 . .
C95B C90B H90D 109.0 . .
H90C C90B H90D 107.8 . .
C90B C91B C92B 113.0(13) . .
C90B C91B H91C 109.0 . .
C92B C91B H91C 109.0 . .
C90B C91B H91D 109.0 . .
C92B C91B H91D 109.0 . .
H91C C91B H91D 107.8 . .
C91B C92B C93B 111.8(13) . .
C91B C92B H92C 109.2 . .
C93B C92B H92C 109.3 . .
C91B C92B H92D 109.2 . .
C93B C92B H92D 109.2 . .
H92C C92B H92D 107.9 . .
C94B C93B C92B 111.7(13) . .
C94B C93B H93C 109.3 . .
C92B C93B H93C 109.3 . .
C94B C93B H93D 109.3 . .
C92B C93B H93D 109.3 . .
H93C C93B H93D 107.9 . .
C95B C94B C93B 112.3(13) . .
C95B C94B H94C 109.1 . .
C93B C94B H94C 109.1 . .
C95B C94B H94D 109.1 . .
C93B C94B H94D 109.1 . .
H94C C94B H94D 107.9 . .
C94B C95B C90B 113.1(13) . .
C94B C95B H95C 109.0 . .
C90B C95B H95C 109.0 . .
C94B C95B H95D 109.0 . .
C90B C95B H95D 109.0 . .
H95C C95B H95D 107.8 . .
C95C C90C C91C 116(3) . .
C95C C90C H90E 108.3 . .
C91C C90C H90E 108.3 . .
C95C C90C H90F 108.3 . .
C91C C90C H90F 108.3 . .
H90E C90C H90F 107.4 . .
C92C C91C C90C 113(3) . .
C92C C91C H91F 109.0 . .
C90C C91C H91F 109.0 . .
C92C C91C H91E 109.0 . .
C90C C91C H91E 109.0 . .
H91F C91C H91E 107.8 . .
C93C C92C C91C 119.2(19) . .
C93C C92C H92E 107.5 . .
C91C C92C H92E 107.5 . .
C93C C92C H92F 107.5 . .
C91C C92C H92F 107.5 . .
H92E C92C H92F 107.0 . .
C92C C93C C94C 117(2) . .
C92C C93C H93E 108.0 . .
C94C C93C H93E 108.0 . .
C92C C93C H93F 108.0 . .
C94C C93C H93F 108.1 . .
H93E C93C H93F 107.3 . .
C95C C94C C93C 115(3) . .
C95C C94C H94E 108.6 . .
C93C C94C H94E 108.6 . .
C95C C94C H94F 108.6 . .
C93C C94C H94F 108.6 . .
H94E C94C H94F 107.5 . .
C94C C95C C90C 120(2) . .
C94C C95C H95E 107.4 . .
C90C C95C H95E 107.4 . .
C94C C95C H95F 107.4 . .
C90C C95C H95F 107.4 . .
H95E C95C H95F 106.9 . .
C405 S401 C402 88.6(18) . .
C403 C402 C416 124(4) . .
C403 C402 S401 116(2) . .
C416 C402 S401 120(3) . .
C402 C403 C404 108(3) . .
C402 C403 C417 129(4) . .
C404 C403 C417 123(3) . .
C405 C404 C403 110(3) . .
C405 C404 C406 124(2) . .
C403 C404 C406 124(2) . .
C404 C405 S401 112(3) . .
C404 C405 H405 124.2 . .
S401 C405 H405 124.2 . .
C407 C406 C411 120.0 . .
C407 C406 C404 117.4(18) . .
C411 C406 C404 122.5(18) . .
C408 C407 C406 120.0 . .
C408 C407 C418 119.9(11) . .
C406 C407 C418 120.1(11) . .
C407 C408 C409 120.0 . .
C407 C408 H408 120.0 . .
C409 C408 H408 120.0 . .
C408 C409 C410 120.0 . .
C408 C409 H409 120.0 . .
C410 C409 H409 120.0 . .
C411 C410 C409 120.0 . .
C411 C410 C415 120.0 . .
C409 C410 C415 120.0 . .
C410 C411 C412 120.0 . .
C410 C411 C406 120.0 . .
C412 C411 C406 120.0 . .
C413 C412 C411 120.0 . .
C413 C412 H412 120.0 . .
C411 C412 H412 120.0 . .
C414 C413 C412 120.0 . .
C414 C413 H413 120.0 . .
C412 C413 H413 120.0 . .
C413 C414 C415 120.0 . .
C413 C414 H414 120.0 . .
C415 C414 H414 120.0 . .
C414 C415 C410 120.0 . .
C414 C415 H415 120.0 . .
C410 C415 H415 120.0 . .
C402 C416 H429 109.5 . .
C402 C416 H430 109.5 . .
H429 C416 H430 109.5 . .
C402 C416 H431 109.5 . .
H429 C416 H431 109.5 . .
H430 C416 H431 109.5 . .
C403 C417 H432 109.5 . .
C403 C417 H433 109.5 . .
H432 C417 H433 109.5 . .
C403 C417 H434 109.5 . .
H432 C417 H434 109.5 . .
H433 C417 H434 109.5 . .
C407 C418 C419 117(3) . .
C407 C418 C420 116(2) . .
C419 C418 C420 113(2) . .
C407 C418 H416 102.7 . .
C419 C418 H416 102.7 . .
C420 C418 H416 102.7 . .
C418 C419 H435 109.5 . .
C418 C419 H436 109.5 . .
H435 C419 H436 109.5 . .
C418 C419 H437 109.5 . .
H435 C419 H437 109.5 . .
H436 C419 H437 109.5 . .
C418 C420 H438 109.5 . .
C418 C420 H439 109.5 . .
H438 C420 H439 109.5 . .
C418 C420 H440 109.5 . .
H438 C420 H440 109.5 . .
H439 C420 H440 109.5 . .

loop_
_geom_bond_atom_site_label_1
_geom_bond_atom_site_label_2
_geom_bond_distance
_geom_bond_site_symmetry_2
Zn1 N101 2.053(16) .
Zn1 N251 2.059(15) 3_556
Zn1 I11B 2.445(16) .
Zn1 I12B 2.495(15) .
Zn1 I12A 2.513(8) .
Zn1 I11A 2.586(8) .
Zn2 N141 2.052(16) .
Zn2 N111 2.098(18) .
Zn2 I21B 2.278(14) .
Zn2 I22A 2.385(6) .
Zn2 I22B 2.742(12) .
Zn2 I21A 2.774(10) .
Zn4 N161 2.070(17) .
Zn4 N201 2.100(14) .
Zn4 I42B 2.429(18) .
Zn4 I41A 2.539(7) .
Zn4 I42A 2.571(10) .
Zn4 I41B 2.59(2) .
Zn5 N261 2.061(17) 3_455
Zn5 N211 2.068(19) .
Zn5 I51B 2.431(18) .
Zn5 I52B 2.524(11) .
Zn5 I52A 2.56(2) .
Zn5 I51A 2.87(4) .
Zn6 N241 2.06(2) .
Zn6 N221 2.07(2) .
Zn6 I62B 2.255(15) .
Zn6 I61A 2.30(2) .
Zn6 I61B 2.800(10) .
Zn6 I62A 2.80(2) .
Zn3A N121 2.05(3) 3_445
Zn3A N151 2.11(2) .
Zn3A I31A 2.509(18) .
Zn3A I32A 2.528(11) .
N101 C106 1.36(3) .
N101 C102 1.38(3) .
C102 C103 1.41(3) .
C102 H102 0.9500 .
C103 C104 1.38(3) .
C103 H103 0.9500 .
C104 C105 1.33(3) .
C104 C131 1.51(2) .
C105 C106 1.34(3) .
C105 H105 0.9500 .
C106 H106 0.9500 .
N111 C116 1.33(3) .
N111 C112 1.46(4) .
C112 C113 1.21(4) .
C112 H112 0.9500 .
C113 C114 1.35(3) .
C113 H113 0.9500 .
C114 C115 1.40(3) .
C114 C133 1.49(2) .
C116 C115 1.36(3) .
C116 H116 0.9500 .
C115 H115 0.9500 .
N121 C122 1.32(3) .
N121 C126 1.35(3) .
N121 Zn3B 2.03(3) 3
N121 Zn3A 2.05(3) 3
C122 C123 1.54(4) .
C122 H122 0.9500 .
C123 C124 1.47(4) .
C123 H123 0.9500 .
C124 C125 1.34(3) .
C124 C135 1.47(3) .
C125 C126 1.36(3) .
C125 H125 0.9500 .
C126 H126 0.9500 .
C131 N136 1.29(2) .
C131 N132 1.39(2) .
N132 C133 1.33(2) .
C133 N134 1.35(2) .
N134 C135 1.31(2) .
C135 N136 1.35(2) .
N141 C146 1.33(3) .
N141 C142 1.37(3) .
C142 C143 1.40(3) .
C142 H142 0.9500 .
C143 C144 1.39(3) .
C143 H143 0.9500 .
C144 C145 1.37(3) .
C144 C171 1.47(2) .
C145 C146 1.34(3) .
C145 H145 0.9500 .
C146 H146 0.9500 .
N151 C152 1.28(3) .
N151 C156 1.37(4) .
N151 Zn3B 2.11(2) .
C152 C153 1.36(3) .
C152 H152 0.9500 .
C153 C154 1.37(3) .
C153 H153 0.9500 .
C154 C155 1.41(4) .
C154 C173 1.48(3) .
C155 C156 1.46(3) .
C155 H155 0.9500 .
C156 H156 0.9500 .
N161 C166 1.23(3) .
N161 C162 1.33(3) .
C162 C163 1.43(3) .
C162 H162 0.9500 .
C163 C164 1.43(3) .
C163 H163 0.9500 .
C164 C165 1.40(3) .
C164 C175 1.40(3) .
C165 C166 1.41(3) .
C165 H165 0.9500 .
C166 H166 0.9500 .
C171 N172 1.32(2) .
C171 N176 1.35(2) .
N172 C173 1.35(2) .
C173 N174 1.32(2) .
N174 C175 1.34(2) .
C175 N176 1.33(2) .
N201 C202 1.26(2) .
N201 C206 1.30(3) .
C202 C203 1.36(3) .
C202 H202 0.9500 .
C203 C204 1.40(3) .
C203 H203 0.9500 .
C204 C205 1.40(3) .
C204 C231 1.47(3) .
C205 C206 1.41(3) .
C205 H205 0.9500 .
C206 H206 0.9500 .
N211 C212 1.19(3) .
N211 C216 1.32(3) .
C212 C213 1.51(3) .
C212 H212 0.9500 .
C213 C214 1.43(3) .
C213 H213 0.9500 .
C214 C215 1.28(3) .
C214 C233 1.52(3) .
C215 C216 1.39(3) .
C215 H215 0.9500 .
C216 H216 0.9500 .
N221 C222 1.28(4) .
N221 C226 1.41(4) .
C222 C223 1.39(4) .
C222 H222 0.9500 .
C223 C224 1.37(3) .
C223 H223 0.9500 .
C224 C225 1.35(3) .
C224 C235 1.51(3) .
C225 C226 1.28(3) .
C225 H225 0.9500 .
C226 H226 0.9500 .
C231 N232 1.29(2) .
C231 N236 1.34(3) .
N232 C233 1.33(2) .
C233 N234 1.29(3) .
N234 C235 1.40(2) .
C235 N236 1.32(2) .
N241 C242 1.22(4) .
N241 C246 1.31(4) .
C242 C243 1.33(4) .
C242 H242 0.9500 .
C243 C244 1.32(3) .
C243 H243 0.9500 .
C244 C245 1.42(3) .
C244 C271 1.47(3) .
C245 C246 1.40(4) .
C245 H245 0.9500 .
C246 H246 0.9500 .
N251 C256 1.37(2) .
N251 C252 1.37(3) .
N251 Zn1 2.059(15) 3_444
C252 C253 1.29(3) .
C252 H252 0.9500 .
C253 C254 1.30(3) .
C253 H253 0.9500 .
C254 C255 1.36(3) .
C254 C273 1.54(3) .
C255 C256 1.37(3) .
C255 H255 0.9500 .
C256 H256 0.9500 .
N261 C266 1.27(3) .
N261 C262 1.34(3) .
N261 Zn5 2.061(17) 3_545
C262 C263 1.41(3) .
C262 H262 0.9500 .
C263 C264 1.38(3) .
C263 H263 0.9500 .
C264 C265 1.38(3) .
C264 C275 1.48(3) .
C265 C266 1.39(3) .
C265 H265 0.9500 .
C266 H266 0.9500 .
C271 N272 1.30(3) .
C271 N276 1.35(3) .
N272 C273 1.34(2) .
C273 N274 1.32(2) .
N274 C275 1.33(2) .
C275 N276 1.36(2) .
Zn3B N121 2.03(3) 3_445
Zn3B I32B 2.568(18) .
Zn3B I31B 2.60(2) .
S301 C305 1.71(2) .
S301 C302 1.72(2) .
C302 C303 1.39(2) .
C302 C316 1.510(14) .
C303 C304 1.47(2) .
C303 C317 1.509(14) .
C304 C305 1.41(2) .
C304 C306 1.490(13) .
C305 H305 0.9500 .
C306 C307 1.3900 .
C306 C311 1.3900 .
C307 C308 1.3900 .
C307 C318 1.515(14) .
C308 C309 1.3900 .
C308 H308 0.9500 .
C309 C310 1.3900 .
C309 H309 0.9500 .
C310 C311 1.3900 .
C310 C315 1.3900 .
C311 C312 1.3900 .
C312 C313 1.3900 .
C312 H312 0.9500 .
C313 C314 1.3900 .
C313 H313 0.9500 .
C314 C315 1.3900 .
C314 H314 0.9500 .
C315 H315 0.9500 .
C316 H417 0.9800 .
C316 H418 0.9800 .
C316 H419 0.9800 .
C317 H420 0.9800 .
C317 H421 0.9800 .
C317 H422 0.9800 .
C318 C320 1.541(13) .
C318 C319 1.551(13) .
C318 H318 1.0000 .
C319 H423 0.9800 .
C319 H424 0.9800 .
C319 H425 0.9800 .
C320 H426 0.9800 .
C320 H427 0.9800 .
C320 H428 0.9800 .
C90B C91B 1.532(14) .
C90B C95B 1.534(13) .
C90B H90C 0.9900 .
C90B H90D 0.9900 .
C91B C92B 1.536(14) .
C91B H91C 0.9900 .
C91B H91D 0.9900 .
C92B C93B 1.545(14) .
C92B H92C 0.9900 .
C92B H92D 0.9900 .
C93B C94B 1.534(14) .
C93B H93C 0.9900 .
C93B H93D 0.9900 .
C94B C95B 1.533(14) .
C94B H94C 0.9900 .
C94B H94D 0.9900 .
C95B H95C 0.9900 .
C95B H95D 0.9900 .
C90C C95C 1.54(3) .
C90C C91C 1.54(3) .
C90C H90E 0.9900 .
C90C H90F 0.9900 .
C91C C92C 1.54(3) .
C91C H91F 0.9900 .
C91C H91E 0.9900 .
C92C C93C 1.54(3) .
C92C H92E 0.9900 .
C92C H92F 0.9900 .
C93C C94C 1.54(3) .
C93C H93E 0.9900 .
C93C H93F 0.9900 .
C94C C95C 1.53(3) .
C94C H94E 0.9900 .
C94C H94F 0.9900 .
C95C H95E 0.9900 .
C95C H95F 0.9900 .
S401 C405 1.70(3) .
S401 C402 1.73(3) .
C402 C403 1.38(3) .
C402 C416 1.508(14) .
C403 C404 1.44(3) .
C403 C417 1.511(14) .
C404 C405 1.43(3) .
C404 C406 1.45(3) .
C405 H405 0.9500 .
C406 C407 1.3900 .
C406 C411 1.3900 .
C407 C408 1.3900 .
C407 C418 1.49(3) .
C408 C409 1.3900 .
C408 H408 0.9500 .
C409 C410 1.3900 .
C409 H409 0.9500 .
C410 C411 1.3900 .
C410 C415 1.3900 .
C411 C412 1.3900 .
C412 C413 1.3900 .
C412 H412 0.9500 .
C413 C414 1.3900 .
C413 H413 0.9500 .
C414 C415 1.3900 .
C414 H414 0.9500 .
C415 H415 0.9500 .
C416 H429 0.9800 .
C416 H430 0.9800 .
C416 H431 0.9800 .
C417 H432 0.9800 .
C417 H433 0.9800 .
C417 H434 0.9800 .
C418 C419 1.537(13) .
C418 C420 1.538(13) .
C418 H416 1.0000 .
C419 H435 0.9800 .
C419 H436 0.9800 .
C419 H437 0.9800 .
C420 H438 0.9800 .
C420 H439 0.9800 .
C420 H440 0.9800 .

loop_
_geom_torsion_atom_site_label_1
_geom_torsion_atom_site_label_2
_geom_torsion_atom_site_label_3
_geom_torsion_atom_site_label_4
_geom_torsion
_geom_torsion_site_symmetry_1
C106 N101 C102 C103 1(3) .
Zn1 N101 C102 C103 168.7(14) .
N101 C102 C103 C104 1(3) .
C102 C103 C104 C105 1(3) .
C102 C103 C104 C131 -177.0(17) .
C103 C104 C105 C106 -3(4) .
C131 C104 C105 C106 175(2) .
C104 C105 C106 N101 4(4) .
C102 N101 C106 C105 -3(4) .
Zn1 N101 C106 C105 -171(2) .
C116 N111 C112 C113 -5(5) .
Zn2 N111 C112 C113 -174(3) .
N111 C112 C113 C114 4(7) .
C112 C113 C114 C115 -3(5) .
C112 C113 C114 C133 175(4) .
C112 N111 C116 C115 5(4) .
Zn2 N111 C116 C115 174.9(19) .
N111 C116 C115 C114 -4(4) .
C113 C114 C115 C116 3(4) .
C133 C114 C115 C116 -175(2) .
C126 N121 C122 C123 -17(6) .
Zn3B N121 C122 C123 162(4) 3
Zn3A N121 C122 C123 171(3) 3
N121 C122 C123 C124 20(6) .
C122 C123 C124 C125 -9(5) .
C122 C123 C124 C135 168(3) .
C135 C124 C125 C126 179(2) .
C123 C124 C125 C126 -5(4) .
C122 N121 C126 C125 0(4) .
Zn3B N121 C126 C125 -179(2) 3
Zn3A N121 C126 C125 172(2) 3
C124 C125 C126 N121 10(4) .
C105 C104 C131 N136 7(3) .
C103 C104 C131 N136 -175.1(16) .
C105 C104 C131 N132 -171.7(19) .
C103 C104 C131 N132 6(2) .
N136 C131 N132 C133 4(2) .
C104 C131 N132 C133 -177.3(14) .
C131 N132 C133 N134 -1(2) .
C131 N132 C133 C114 174.8(14) .
C113 C114 C133 N132 -158(2) .
C115 C114 C133 N132 19(2) .
C113 C114 C133 N134 18(3) .
C115 C114 C133 N134 -164.6(18) .
N132 C133 N134 C135 0(2) .
C114 C133 N134 C135 -175.5(15) .
C133 N134 C135 N136 -2(2) .
C133 N134 C135 C124 -173.2(16) .
C125 C124 C135 N134 -21(3) .
C123 C124 C135 N134 163(2) .
C125 C124 C135 N136 167(2) .
C123 C124 C135 N136 -9(3) .
N132 C131 N136 C135 -5(2) .
C104 C131 N136 C135 175.7(15) .
N134 C135 N136 C131 4(2) .
C124 C135 N136 C131 175.5(17) .
C146 N141 C142 C143 10(4) .
Zn2 N141 C142 C143 -179(2) .
N141 C142 C143 C144 -9(4) .
C142 C143 C144 C145 5(4) .
C142 C143 C144 C171 -175(2) .
C143 C144 C145 C146 -2(4) .
C171 C144 C145 C146 178(2) .
C142 N141 C146 C145 -8(5) .
Zn2 N141 C146 C145 -178(2) .
C144 C145 C146 N141 4(5) .
C156 N151 C152 C153 10(5) .
Zn3A N151 C152 C153 -178(3) .
Zn3B N151 C152 C153 -178(3) .
N151 C152 C153 C154 -5(5) .
C152 C153 C154 C155 3(5) .
C152 C153 C154 C173 -178(3) .
C153 C154 C155 C156 -7(5) .
C173 C154 C155 C156 174(3) .
C152 N151 C156 C155 -14(4) .
Zn3A N151 C156 C155 175(2) .
Zn3B N151 C156 C155 173(3) .
C154 C155 C156 N151 12(5) .
C166 N161 C162 C163 7(5) .
Zn4 N161 C162 C163 -173(3) .
N161 C162 C163 C164 9(5) .
C162 C163 C164 C165 -20(4) .
C162 C163 C164 C175 176(3) .
C175 C164 C165 C166 180(2) .
C163 C164 C165 C166 17(3) .
C162 N161 C166 C165 -11(4) .
Zn4 N161 C166 C165 168.8(19) .
C164 C165 C166 N161 -1(4) .
C145 C144 C171 N172 -178(2) .
C143 C144 C171 N172 2(3) .
C145 C144 C171 N176 4(3) .
C143 C144 C171 N176 -176(2) .
N176 C171 N172 C173 -4(3) .
C144 C171 N172 C173 177.9(18) .
C171 N172 C173 N174 0(3) .
C171 N172 C173 C154 176(2) .
C153 C154 C173 N174 0(4) .
C155 C154 C173 N174 178(2) .
C153 C154 C173 N172 -177(2) .
C155 C154 C173 N172 1(4) .
N172 C173 N174 C175 4(3) .
C154 C173 N174 C175 -173.5(19) .
C173 N174 C175 N176 -3(3) .
C173 N174 C175 C164 -179.0(19) .
C165 C164 C175 N176 1(3) .
C163 C164 C175 N176 163(2) .
C165 C164 C175 N174 177(2) .
C163 C164 C175 N174 -20(3) .
N174 C175 N176 C171 -1(3) .
C164 C175 N176 C171 175.4(19) .
N172 C171 N176 C175 5(3) .
C144 C171 N176 C175 -177.2(17) .
C206 N201 C202 C203 3(3) .
Zn4 N201 C202 C203 -168.9(14) .
N201 C202 C203 C204 2(3) .
C202 C203 C204 C205 -6(3) .
C202 C203 C204 C231 174.9(16) .
C203 C204 C205 C206 5(3) .
C231 C204 C205 C206 -175.8(19) .
C202 N201 C206 C205 -4(3) .
Zn4 N201 C206 C205 168.8(18) .
C204 C205 C206 N201 0(4) .
C216 N211 C212 C213 -3(4) .
Zn5 N211 C212 C213 172(2) .
N211 C212 C213 C214 1(4) .
C212 C213 C214 C215 2(3) .
C212 C213 C214 C233 -178.3(19) .
C213 C214 C215 C216 -2(3) .
C233 C214 C215 C216 177.9(19) .
C212 N211 C216 C215 2(4) .
Zn5 N211 C216 C215 -172.3(17) .
C214 C215 C216 N211 0(3) .
C226 N221 C222 C223 -4(4) .
Zn6 N221 C222 C223 -179(2) .
N221 C222 C223 C224 12(4) .
C222 C223 C224 C225 -10(3) .
C222 C223 C224 C235 -177(2) .
C223 C224 C225 C226 1(4) .
C235 C224 C225 C226 169(3) .
C224 C225 C226 N221 7(4) .
C222 N221 C226 C225 -5(4) .
Zn6 N221 C226 C225 170(2) .
C205 C204 C231 N232 -177.1(18) .
C203 C204 C231 N232 2(2) .
C205 C204 C231 N236 1(3) .
C203 C204 C231 N236 -180.0(15) .
N236 C231 N232 C233 -4(3) .
C204 C231 N232 C233 173.4(15) .
C231 N232 C233 N234 4(3) .
C231 N232 C233 C214 -178.5(14) .
C215 C214 C233 N234 160.3(19) .
C213 C214 C233 N234 -19(2) .
C215 C214 C233 N232 -17(3) .
C213 C214 C233 N232 163.0(18) .
N232 C233 N234 C235 0(2) .
C214 C233 N234 C235 -176.9(15) .
C233 N234 C235 N236 -6(2) .
C233 N234 C235 C224 -176.7(15) .
C225 C224 C235 N236 27(3) .
C223 C224 C235 N236 -166(2) .
C225 C224 C235 N234 -161(2) .
C223 C224 C235 N234 6(3) .
N234 C235 N236 C231 6(2) .
C224 C235 N236 C231 177.1(15) .
N232 C231 N236 C235 -1(3) .
C204 C231 N236 C235 -178.4(15) .
C246 N241 C242 C243 -19(6) .
Zn6 N241 C242 C243 169(3) .
N241 C242 C243 C244 16(7) .
C242 C243 C244 C245 -3(5) .
C242 C243 C244 C271 168(3) .
C243 C244 C245 C246 -2(4) .
C271 C244 C245 C246 -175(3) .
C242 N241 C246 C245 12(6) .
Zn6 N241 C246 C245 -175(3) .
C244 C245 C246 N241 -2(5) .
C256 N251 C252 C253 11(6) .
Zn1 N251 C252 C253 169(4) 3_444
N251 C252 C253 C254 -4(7) .
C252 C253 C254 C255 -5(5) .
C252 C253 C254 C273 -175(3) .
C253 C254 C255 C256 8(5) .
C273 C254 C255 C256 177(3) .
C252 N251 C256 C255 -7(5) .
Zn1 N251 C256 C255 -166(2) 3_444
C254 C255 C256 N251 -1(5) .
C266 N261 C262 C263 -3(4) .
Zn5 N261 C262 C263 177(2) 3_545
N261 C262 C263 C264 -1(4) .
C262 C263 C264 C265 0(4) .
C262 C263 C264 C275 179(2) .
C263 C264 C265 C266 4(4) .
C275 C264 C265 C266 -174(2) .
C262 N261 C266 C265 8(4) .
Zn5 N261 C266 C265 -172(2) 3_545
C264 C265 C266 N261 -8(4) .
C243 C244 C271 N272 179(3) .
C245 C244 C271 N272 -10(4) .
C243 C244 C271 N276 3(4) .
C245 C244 C271 N276 175(2) .
N276 C271 N272 C273 -12(3) .
C244 C271 N272 C273 173(2) .
C271 N272 C273 N274 6(3) .
C271 N272 C273 C254 -169.0(19) .
C253 C254 C273 N274 177(3) .
C255 C254 C273 N274 8(3) .
C253 C254 C273 N272 -8(4) .
C255 C254 C273 N272 -177(2) .
N272 C273 N274 C275 4(3) .
C254 C273 N274 C275 178.3(17) .
C273 N274 C275 N276 -7(3) .
C273 N274 C275 C264 171.6(18) .
C265 C264 C275 N274 -178(2) .
C263 C264 C275 N274 4(3) .
C265 C264 C275 N276 1(3) .
C263 C264 C275 N276 -177(2) .
N272 C271 N276 C275 9(3) .
C244 C271 N276 C275 -176(2) .
N274 C275 N276 C271 1(3) .
C264 C275 N276 C271 -177.5(18) .
C305 S301 C302 C303 7(7) .
C305 S301 C302 C316 170(8) .
C316 C302 C303 C304 -171(7) .
S301 C302 C303 C304 -7(9) .
C316 C302 C303 C317 14(12) .
S301 C302 C303 C317 177(3) .
C302 C303 C304 C305 4(9) .
C317 C303 C304 C305 -180(5) .
C302 C303 C304 C306 -172(7) .
C317 C303 C304 C306 4(8) .
C303 C304 C305 S301 1(9) .
C306 C304 C305 S301 175(7) .
C302 S301 C305 C304 -4(8) .
C305 C304 C306 C307 -75(10) .
C303 C304 C306 C307 99(6) .
C305 C304 C306 C311 88(10) .
C303 C304 C306 C311 -98(6) .
C311 C306 C307 C308 0.0 .
C304 C306 C307 C308 163(2) .
C311 C306 C307 C318 179.9(6) .
C304 C306 C307 C318 -18(2) .
C306 C307 C308 C309 0.0 .
C318 C307 C308 C309 -179.9(6) .
C307 C308 C309 C310 0.0 .
C308 C309 C310 C311 0.0 .
C308 C309 C310 C315 180.0 .
C309 C310 C311 C312 180.0 .
C315 C310 C311 C312 0.0 .
C309 C310 C311 C306 0.0 .
C315 C310 C311 C306 180.0 .
C307 C306 C311 C312 180.0 .
C304 C306 C311 C312 17(3) .
C307 C306 C311 C310 0.0 .
C304 C306 C311 C310 -163(3) .
C310 C311 C312 C313 0.0 .
C306 C311 C312 C313 180.0 .
C311 C312 C313 C314 0.0 .
C312 C313 C314 C315 0.0 .
C313 C314 C315 C310 0.0 .
C309 C310 C315 C314 180.0 .
C311 C310 C315 C314 0.0 .
C306 C307 C318 C320 105(4) .
C308 C307 C318 C320 -76(4) .
C306 C307 C318 C319 -137(4) .
C308 C307 C318 C319 42(4) .
C95B C90B C91B C92B 50(4) .
C90B C91B C92B C93B -52(4) .
C91B C92B C93B C94B 54(3) .
C92B C93B C94B C95B -54(3) .
C93B C94B C95B C90B 51(3) .
C91B C90B C95B C94B -49(4) .
C95C C90C C91C C92C 44(8) .
C90C C91C C92C C93C -33(8) .
C91C C92C C93C C94C -7(9) .
C92C C93C C94C C95C 35(9) .
C93C C94C C95C C90C -24(11) .
C91C C90C C95C C94C -16(11) .
C405 S401 C402 C403 10(6) .
C405 S401 C402 C416 -166(6) .
C416 C402 C403 C404 179(5) .
S401 C402 C403 C404 4(6) .
C416 C402 C403 C417 -1(10) .
S401 C402 C403 C417 -177(3) .
C402 C403 C404 C405 -19(5) .
C417 C403 C404 C405 162(4) .
C402 C403 C404 C406 176(4) .
C417 C403 C404 C406 -3(2) .
C403 C404 C405 S401 27(6) .
C406 C404 C405 S401 -168(3) .
C402 S401 C405 C404 -21(5) .
C405 C404 C406 C407 -55(4) .
C403 C404 C406 C407 107.7(17) .
C405 C404 C406 C411 121(4) .
C403 C404 C406 C411 -76.1(18) .
C411 C406 C407 C408 0.0 .
C404 C406 C407 C408 176.3(16) .
C411 C406 C407 C418 -179.7(6) .
C404 C406 C407 C418 -3.4(16) .
C406 C407 C408 C409 0.0 .
C418 C407 C408 C409 179.7(6) .
C407 C408 C409 C410 0.0 .
C408 C409 C410 C411 0.0 .
C408 C409 C410 C415 180.0 .
C409 C410 C411 C412 180.0 .
C415 C410 C411 C412 0.0 .
C409 C410 C411 C406 0.0 .
C415 C410 C411 C406 180.0 .
C407 C406 C411 C410 0.0 .
C404 C406 C411 C410 -176.1(17) .
C407 C406 C411 C412 180.0 .
C404 C406 C411 C412 3.9(17) .
C410 C411 C412 C413 0.0 .
C406 C411 C412 C413 180.0 .
C411 C412 C413 C414 0.0 .
C412 C413 C414 C415 0.0 .
C413 C414 C415 C410 0.0 .
C411 C410 C415 C414 0.0 .
C409 C410 C415 C414 180.0 .
C408 C407 C418 C419 99(6) .
C406 C407 C418 C419 -82(6) .
C408 C407 C418 C420 -39(5) .
C406 C407 C418 C420 141(5) .
